data_1550426
loop_
_publ_author_name
'Goz\'alvez, Cristian'
'Zafra, Jos\'e L.'
'Saeki, Akinori'
'Melle-Franco, Manuel'
'Casado Cord\'on, Juan'
'Mateo-Alonso, Aurelio'

_publ_section_title
;
 Charge Transport Modulation in Pseudorotaxane 1D Stacks of Acene and
 Azaacene Derivatives
;
_journal_name_full 'Chemical Science'
_journal_paper_doi 10.1039/C8SC04845B
_journal_year 2019
_chemical_compound_source 'synthesis as described'
_chemical_formula_moiety 'C46 H34 N6 O4, C12 H8 N2 O2, 4(C2 H2 Cl4)'
_chemical_formula_sum 'C66 H50 Cl16 N8 O6'
_chemical_formula_weight 1618.34
_space_group_crystal_system triclinic
_space_group_IT_number 2
_space_group_name_Hall '-P 1'
_space_group_name_H-M_alt 'P -1'
_symmetry_cell_setting triclinic
_symmetry_Int_Tables_number 2
_symmetry_space_group_name_Hall '-P 1'
_symmetry_space_group_name_H-M 'P -1'
_atom_sites_solution_hydrogens geom
_atom_sites_solution_primary direct
_audit_creation_date 2017-06-22T13:15:57-00:00
_audit_creation_method 'WinGX routine CIF_UPDATE'
_audit_update_record
;
2018-07-29 deposited with the CCDC.
2019-01-09 downloaded from the CCDC.
;
_cell_angle_alpha 94.092(2)
_cell_angle_beta 92.8740(19)
_cell_angle_gamma 92.603(2)
_cell_formula_units_Z 4
_cell_length_a 10.5616(3)
_cell_length_b 23.6815(7)
_cell_length_c 27.6022(5)
_cell_measurement_reflns_used 12739
_cell_measurement_temperature 150.00(10)
_cell_measurement_theta_max 73.857
_cell_measurement_theta_min 3.587
_cell_measurement_wavelength 1.54184
_cell_volume 6869.1(3)
_computing_cell_refinement 'CrysAlisPro 1.171.38.46 (Rigaku OD, 2015)'
_computing_data_collection 'CrysAlisPro 1.171.38.46 (Rigaku OD, 2015)'
_computing_data_reduction 'CrysAlisPro 1.171.38.46 (Rigaku OD, 2015)'
_computing_molecular_graphics 'Olex2 (Dolomanov et al., 2009)'
_computing_publication_material 'Olex2 (Dolomanov et al., 2009)'
_computing_structure_refinement 'ShelXL (Sheldrick, 2015)'
_computing_structure_solution 'ShelXS (Sheldrick, 2008)'
_diffrn_ambient_temperature 150.00(10)
_diffrn_detector 'CCD plate'
_diffrn_detector_area_resol_mean 5.2012
_diffrn_detector_type Atlas
_diffrn_measured_fraction_theta_full 0.999
_diffrn_measured_fraction_theta_max 0.997
_diffrn_measurement_details
;
List of Runs (angles in degrees, time in seconds):

  # Type    Start    End  Width  t~exp~   \w     \q     \k     \f   Frames
#--------------------------------------------------------------------------
  1  \w    -64.00  31.00   1.00    3.00    --  -41.33  57.00   0.00   95
  2  \w   -109.00 -16.00   1.00    3.00    --  -41.33 -57.00-150.00   93
  3  \w   -116.00 -88.00   1.00    3.00    --  -41.33 -99.00   0.00   28
  4  \w      4.00  98.00   1.00    3.00    --   41.33-125.00-180.00   94
  5  \w    -78.00 -45.00   1.00   12.00    --  -83.00   0.00-150.00   33
  6  \w    -66.00 -12.00   1.00   12.00    --  -83.00  45.00  90.00   54
  7  \w    -21.00   5.00   1.00   12.00    --  -83.00   0.00-150.00   26
  8  \w    -33.00  -5.00   1.00   12.00    --  -83.00  30.00 120.00   28
  9  \w     36.00  77.00   1.00   12.00    --  108.36 -45.00 -60.00   41
 10  \w     30.00  60.00   1.00   12.00    --  108.36 -30.00-150.00   30
 11  \w     41.00  67.00   1.00   12.00    --  108.36 -45.00 120.00   26
 12  \w     46.00  85.00   1.00   12.00    --  108.36 -94.00 150.00   39
 13  \w     28.00 109.00   1.00   12.00    --  108.36 -94.00 -30.00   81
 14  \w     26.00 138.00   1.00   12.00    --  108.36   0.00  60.00  112
 15  \w     24.00 109.00   1.00   12.00    --  108.36 -94.00  60.00   85
 16  \w     61.00  88.00   1.00   12.00    --  108.36 -61.00 -30.00   27
 17  \w     45.00  99.00   1.00   12.00    --  108.36-125.00 -60.00   54
 18  \w     45.00  77.00   1.00   12.00    --  108.36 -45.00  60.00   32
 19  \w     83.00 109.00   1.00   12.00    --  108.36 -94.00-120.00   26
 20  \w     91.00 151.00   1.00   12.00    --  108.36  45.00  90.00   60
 21  \w    121.00 158.00   1.00   12.00    --  108.36  61.00  30.00   37
 22  \w    109.00 136.00   1.00   12.00    --  108.36 -61.00 -30.00   27
 23  \w     33.00  61.00   1.00   12.00    --  108.36 -30.00  90.00   28
 24  \w     33.00 122.00   1.00   12.00    --  108.36-125.00-120.00   89
 25  \w     40.00  72.00   1.00   12.00    --  108.36 -45.00-120.00   32
 26  \w     25.00  66.00   1.00   12.00    --  108.36 -94.00-120.00   41
;
_diffrn_measurement_device 'four-circle \k-geometry diffractometer'
_diffrn_measurement_device_type 'Agilent SuperNova'
_diffrn_measurement_method '\w scans'
_diffrn_orient_matrix_type 'CrysAlisPro convention (1999,Acta A55,543-557)'
_diffrn_orient_matrix_UB_11 -0.1368704
_diffrn_orient_matrix_UB_12 0.0198501
_diffrn_orient_matrix_UB_13 0.0003892
_diffrn_orient_matrix_UB_21 -0.0509126
_diffrn_orient_matrix_UB_22 -0.0621316
_diffrn_orient_matrix_UB_23 -0.0014349
_diffrn_orient_matrix_UB_31 0.0074831
_diffrn_orient_matrix_UB_32 0.0030921
_diffrn_orient_matrix_UB_33 0.0560165
_diffrn_radiation_monochromator 'Multilayer optics'
_diffrn_radiation_probe x-ray
_diffrn_radiation_source 'Nova( Cu) X-ray micro-source'
_diffrn_radiation_type CuK\a
_diffrn_radiation_wavelength 1.54184
_diffrn_reflns_av_R_equivalents 0.0658
_diffrn_reflns_av_unetI/netI 0.1033
_diffrn_reflns_Laue_measured_fraction_full 0.999
_diffrn_reflns_Laue_measured_fraction_max 0.997
_diffrn_reflns_limit_h_max 12
_diffrn_reflns_limit_h_min -12
_diffrn_reflns_limit_k_max 28
_diffrn_reflns_limit_k_min -28
_diffrn_reflns_limit_l_max 33
_diffrn_reflns_limit_l_min -24
_diffrn_reflns_number 53530
_diffrn_reflns_point_group_measured_fraction_max 0.997
_diffrn_reflns_theta_full 67.684
_diffrn_reflns_theta_max 69.996
_diffrn_reflns_theta_min 3.6
_diffrn_source 'micro-focus sealed X-ray tube'
_diffrn_source_current 0.8
_diffrn_source_power 0.04
_diffrn_source_voltage 50
_exptl_absorpt_coefficient_mu 6.346
_exptl_absorpt_correction_T_max 0.789
_exptl_absorpt_correction_T_min 0.206
_exptl_absorpt_correction_type analytical
_exptl_absorpt_process_details
;
        CrysAlisPro 1.171.38.46 (Rigaku Oxford Diffraction, 2015)
Analytical numeric absorption correction using a multifaceted crystal
                        model based on expressions derived by R.C. Clark & J.S.
        (Clark, R. C. & Reid, J. S. (1995). Acta Cryst. A51, 887-897)
        Empirical absorption correction using spherical harmonics,
 implemented in SCALE3 ABSPACK scaling algorithm.
;
_exptl_crystal_colour red
_exptl_crystal_density_diffrn 1.565
_exptl_crystal_density_method 'not measured'
_exptl_crystal_description needle
_exptl_crystal_F_000 3288
_exptl_crystal_size_max 0.439
_exptl_crystal_size_mid 0.064
_exptl_crystal_size_min 0.046
_refine_diff_density_max 2.526
_refine_diff_density_min -2.487
_refine_diff_density_rms 0.127
_refine_ls_extinction_method none
_refine_ls_goodness_of_fit_ref 1.041
_refine_ls_hydrogen_treatment constr
_refine_ls_matrix_type full
_refine_ls_number_parameters 1831
_refine_ls_number_reflns 25968
_refine_ls_number_restraints 240
_refine_ls_restrained_S_all 1.084
_refine_ls_R_factor_all 0.1369
_refine_ls_R_factor_gt 0.1021
_refine_ls_shift/su_max 0
_refine_ls_shift/su_mean 0
_refine_ls_structure_factor_coef Fsqd
_refine_ls_weighting_details 'w=1/[\s^2^(Fo^2^)+(0.1418P)^2^+29.1338P] where P=(Fo^2^+2Fc^2^)/3'
_refine_ls_weighting_scheme calc
_refine_ls_wR_factor_gt 0.2662
_refine_ls_wR_factor_ref 0.3016
_reflns_number_gt 17707
_reflns_number_total 25968
_reflns_threshold_expression 'I > 2\s(I)'
_cod_data_source_file c8sc04845b2.cif
_cod_data_source_block a20170101_cgm3016a1
_cod_database_code 1550426

loop_
_space_group_symop_operation_xyz
'x, y, z'
'-x, -y, -z'

loop_
_atom_site_label
_atom_site_type_symbol
_atom_site_fract_x
_atom_site_fract_y
_atom_site_fract_z
_atom_site_U_iso_or_equiv
_atom_site_adp_type
_atom_site_occupancy
_atom_site_calc_flag
_atom_site_disorder_assembly
_atom_site_disorder_group
Cl10 Cl 0.58895(18) 0.06386(8) 0.41766(10) 0.0635(6) Uani 1 d . .
Cl11 Cl 0.6691(3) -0.02477(10) 0.49758(9) 0.0815(8) Uani 1 d . .
Cl12 Cl 0.8690(2) 0.05963(10) 0.48007(8) 0.0680(6) Uani 1 d . .
Cl9Z Cl 0.80694(17) 0.03042(8) 0.36475(7) 0.0497(4) Uani 1 d . .
C5Z C 0.7000(6) 0.0101(3) 0.4091(3) 0.0428(15) Uani 1 d . .
H5Z H 0.65258 -0.025827 0.396416 0.051 Uiso 1 calc . .
C6Z C 0.7757(8) -0.0009(3) 0.4551(3) 0.0484(17) Uani 1 d . .
H6Z H 0.833999 -0.031991 0.447106 0.058 Uiso 1 calc . .
Cl15 Cl 1.0509(4) 0.29520(15) 0.24850(15) 0.1098(11) Uani 1 d . .
Cl16 Cl 1.1980(3) 0.46769(13) 0.24017(11) 0.0503(6) Uani 0.701(4) d A 1
C7Z C 1.0430(11) 0.3637(5) 0.2345(4) 0.090(3) Uani 1 d . .
H7ZA H 0.993582 0.384495 0.259426 0.108 Uiso 0.299(4) calc A 2
H7Z H 0.99662 0.383866 0.260719 0.108 Uiso 0.701(4) calc A 1
C8Z C 1.1786(9) 0.3847(4) 0.2409(3) 0.075(3) Uani 1 d . .
H8Z H 1.21662 0.37258 0.272137 0.09 Uiso 1 calc A 1
Cl17 Cl 1.2745(3) 0.36511(14) 0.19329(11) 0.0567(7) Uani 0.701(4) d A 1
Cl13 Cl 0.9580(14) 0.3570(6) 0.1828(4) 0.1060(16) Uani 0.299(4) d A 2
Cl18 Cl 1.2717(6) 0.3381(3) 0.2133(3) 0.0567(7) Uani 0.299(4) d A 2
Cl19 Cl 0.6326(3) 0.44078(11) 0.00605(11) 0.0736(8) Uani 0.855(4) d B 1
Cl20 Cl 0.7671(2) 0.54842(10) -0.00942(9) 0.0674(6) Uani 1 d . .
Cl21 Cl 0.7270(2) 0.46030(11) 0.12009(10) 0.0650(7) Uani 0.855(4) d B 1
Cl22 Cl 0.9250(3) 0.45375(17) 0.05101(15) 0.0916(11) Uani 0.855(4) d B 1
C9Z C 0.7029(11) 0.5043(5) 0.0341(4) 0.053(2) Uani 0.855(4) d B 1
H9Z H 0.634307 0.525277 0.050087 0.064 Uiso 0.855(4) calc B 1
C10Z C 0.8027(8) 0.4950(4) 0.0730(4) 0.062(3) Uani 0.855(4) d B 1
H10Z H 0.840278 0.532592 0.086724 0.075 Uiso 0.855(4) calc B 1
Cl23 Cl 0.10018(15) 0.09427(8) 0.71414(7) 0.0493(4) Uani 1 d . .
Cl24 Cl 0.19650(16) 0.20460(7) 0.68955(6) 0.0427(4) Uani 1 d . .
Cl25 Cl 0.3371(2) 0.15158(9) 0.78362(6) 0.0567(5) Uani 1 d . .
Cl26 Cl 0.40594(14) 0.05860(7) 0.71799(6) 0.0411(4) Uani 1 d . .
C11Z C 0.2305(6) 0.1321(3) 0.6913(2) 0.0351(13) Uani 1 d . .
H11Z H 0.243667 0.116233 0.657448 0.042 Uiso 1 calc . .
C12Z C 0.3522(6) 0.1285(3) 0.7220(2) 0.0354(13) Uani 1 d . .
H12Z H 0.418422 0.153804 0.708775 0.043 Uiso 1 calc . .
Cl27 Cl 1.0674(3) 0.45095(12) 0.78026(12) 0.0908(9) Uani 1 d . .
Cl28 Cl 1.1029(3) 0.35034(15) 0.71350(9) 0.0898(8) Uani 1 d . .
Cl29 Cl 1.3516(2) 0.40692(12) 0.77621(10) 0.0793(7) Uani 1 d . .
Cl30 Cl 1.2414(2) 0.29566(9) 0.80194(7) 0.0630(6) Uani 1 d . .
C13Z C 1.1027(11) 0.3771(6) 0.7757(4) 0.085(3) Uani 1 d . .
H13Z H 1.035985 0.355254 0.791982 0.102 Uiso 1 calc . .
C14Z C 1.2210(10) 0.3733(5) 0.8019(4) 0.076(3) Uani 1 d . .
H14Z H 1.214445 0.389547 0.836122 0.091 Uiso 1 calc . .
Cl31 Cl 0.7565(2) 0.34231(11) 0.76360(12) 0.0822(5) Uani 1 d . .
Cl32 Cl 0.5278(2) 0.27045(11) 0.74487(12) 0.0822(5) Uani 1 d . .
Cl33 Cl 0.9198(2) 0.23333(11) 0.74857(10) 0.0711(4) Uani 1 d . .
Cl34 Cl 0.6902(2) 0.16193(11) 0.73251(10) 0.0711(4) Uani 1 d . .
O1 O 0.6980(4) 0.08232(17) 0.02217(14) 0.0300(8) Uani 1 d . .
O2 O 0.6780(4) 0.24309(17) -0.10557(15) 0.0311(9) Uani 1 d . .
N4 N 0.6801(4) 0.20471(19) -0.07414(17) 0.0247(9) Uani 1 d . .
N5CA N 0.6926(4) 0.12157(19) -0.00823(17) 0.0240(9) Uani 1 d . .
C1D C 0.6560(5) 0.1487(2) -0.0902(2) 0.0248(11) Uani 1 d . .
C2D C 0.6236(5) 0.1332(3) -0.1397(2) 0.0299(12) Uani 1 d . .
H2D H 0.617017 0.161361 -0.16239 0.036 Uiso 1 calc . .
C3D C 0.6019(6) 0.0776(3) -0.1546(2) 0.0359(13) Uani 1 d . .
H3D H 0.57804 0.06721 -0.18774 0.043 Uiso 1 calc . .
C4D C 0.6141(6) 0.0350(3) -0.1217(2) 0.0367(14) Uani 1 d . .
H4D H 0.602311 -0.003714 -0.133272 0.044 Uiso 1 calc . .
C5D C 0.6428(5) 0.0491(3) -0.0736(2) 0.0324(13) Uani 1 d . .
H5D H 0.648995 0.020251 -0.051455 0.039 Uiso 1 calc . .
C6D C 0.6633(5) 0.1067(2) -0.0566(2) 0.0258(11) Uani 1 d . .
C7D C 0.7170(5) 0.1775(2) 0.0078(2) 0.0248(11) Uani 1 d . .
C8D C 0.7500(5) 0.1926(3) 0.0572(2) 0.0291(12) Uani 1 d . .
H8D H 0.758778 0.164185 0.07958 0.035 Uiso 1 calc . .
C9D C 0.7693(5) 0.2490(3) 0.0725(2) 0.0331(13) Uani 1 d . .
H9D H 0.792411 0.259604 0.105702 0.04 Uiso 1 calc . .
C10D C 0.7553(5) 0.2912(3) 0.0395(2) 0.0342(13) Uani 1 d . .
H10D H 0.766602 0.329906 0.051036 0.041 Uiso 1 calc . .
C11D C 0.7255(5) 0.2777(3) -0.0091(2) 0.0315(13) Uani 1 d . .
H11D H 0.717547 0.30649 -0.031132 0.038 Uiso 1 calc . .
C12D C 0.7072(5) 0.2201(2) -0.0254(2) 0.0242(11) Uani 1 d . .
Cl5Z Cl 0.6988(2) 0.15449(10) 0.30221(10) 0.0750(6) Uani 1 d . .
Cl6Z Cl 0.7255(4) 0.20801(15) 0.20701(13) 0.0791(9) Uani 0.75 d C 1
Cl7Z Cl 0.4716(5) 0.2771(2) 0.2441(2) 0.1086(14) Uani 0.75 d C 1
Cl8Z Cl 0.7135(4) 0.29087(13) 0.30447(13) 0.0871(11) Uani 0.75 d C 1
C3Z C 0.6217(14) 0.1943(5) 0.2580(5) 0.073(2) Uani 0.75 d C 1
H3Z H 0.545325 0.171078 0.244021 0.088 Uiso 0.75 calc C 1
C4Z C 0.5745(9) 0.2471(4) 0.2856(4) 0.073(2) Uani 0.75 d C 1
H4Z H 0.528202 0.236289 0.314568 0.088 Uiso 0.75 calc C 1
O1C O 0.3609(4) 0.39130(18) -0.09658(17) 0.0369(10) Uani 1 d . .
O2C O 1.0218(4) 0.3981(2) -0.1116(2) 0.0529(14) Uani 1 d . .
O3C O 1.0982(4) 0.0680(2) 0.12737(16) 0.0380(10) Uani 1 d . .
O4C O 0.4732(4) 0.1059(2) 0.17975(15) 0.0396(11) Uani 1 d . .
N1C N 0.4685(4) 0.3127(2) -0.08520(19) 0.0297(10) Uani 1 d . .
H1C H 0.541723 0.296425 -0.085907 0.036 Uiso 1 calc . .
N2C N 0.6901(4) 0.3702(2) -0.10451(17) 0.0264(9) Uani 1 d . .
N3C N 0.9156(4) 0.3178(2) -0.0958(2) 0.0303(11) Uani 1 d . .
H3C H 0.842098 0.299265 -0.094076 0.036 Uiso 1 calc . .
N4C N 0.9574(4) 0.0826(2) 0.06496(17) 0.0278(10) Uani 1 d . .
H4C H 0.876796 0.084438 0.055681 0.033 Uiso 1 calc . .
N5C N 0.7671(4) 0.0796(2) 0.12964(17) 0.0253(9) Uani 1 d . .
N6C N 0.5244(4) 0.1085(2) 0.10155(17) 0.0291(10) Uani 1 d . .
H6C H 0.581997 0.103134 0.07994 0.035 Uiso 1 calc . .
C1C C 0.4602(5) 0.3656(2) -0.0972(2) 0.0283(12) Uani 1 d . .
C2C C 0.5809(5) 0.3965(2) -0.1104(2) 0.0270(11) Uani 1 d . .
C3C C 0.5736(6) 0.4501(3) -0.1258(3) 0.0399(15) Uani 1 d . .
H3CA H 0.493735 0.466448 -0.130099 0.048 Uiso 1 calc . .
C4C C 0.6848(6) 0.4801(3) -0.1350(3) 0.0406(16) Uani 1 d . .
H4CA H 0.682602 0.5176 -0.144989 0.049 Uiso 1 calc . .
C5C C 0.7992(6) 0.4541(3) -0.1292(3) 0.0381(14) Uani 1 d . .
H5C H 0.877115 0.473249 -0.135427 0.046 Uiso 1 calc . .
C6C C 0.7966(5) 0.3997(2) -0.1141(2) 0.0282(12) Uani 1 d . .
C7C C 0.9201(5) 0.3714(3) -0.1067(2) 0.0316(12) Uani 1 d . .
C8C C 1.0343(5) 0.2898(3) -0.0865(3) 0.0404(15) Uani 1 d . .
H8CA H 1.097417 0.318137 -0.070304 0.048 Uiso 1 calc . .
H8CB H 1.067149 0.27679 -0.118151 0.048 Uiso 1 calc . .
C9C C 1.0240(5) 0.2400(2) -0.0557(2) 0.0291(12) Uani 1 d . .
C10C C 0.9977(5) 0.1853(2) -0.0774(2) 0.0264(11) Uani 1 d . .
C11C C 0.9675(6) 0.1753(3) -0.1292(2) 0.0362(14) Uani 1 d . .
H11C H 0.967495 0.206521 -0.149002 0.043 Uiso 1 calc . .
C12C C 0.9394(6) 0.1226(3) -0.1501(2) 0.0423(16) Uani 1 d . .
H12C H 0.922931 0.117157 -0.184261 0.051 Uiso 1 calc . .
C13C C 0.9344(6) 0.0757(3) -0.1215(2) 0.0389(14) Uani 1 d . .
H13C H 0.909314 0.039097 -0.136189 0.047 Uiso 1 calc . .
C14C C 0.9652(5) 0.0825(2) -0.0731(2) 0.0298(12) Uani 1 d . .
H14C H 0.963758 0.050121 -0.054659 0.036 Uiso 1 calc . .
C15C C 0.9999(4) 0.1368(2) -0.0490(2) 0.0232(10) Uani 1 d . .
C16C C 1.0352(5) 0.1445(2) 0.0014(2) 0.0239(11) Uani 1 d . .
C17C C 1.0591(5) 0.1990(3) 0.0234(2) 0.0290(12) Uani 1 d . .
C18C C 1.0927(5) 0.2084(3) 0.0747(2) 0.0380(15) Uani 1 d . .
H18C H 1.100116 0.176863 0.093807 0.046 Uiso 1 calc . .
C19C C 1.1137(6) 0.2609(4) 0.0958(3) 0.051(2) Uani 1 d . .
H19C H 1.136383 0.265964 0.129669 0.061 Uiso 1 calc . .
C20C C 1.1027(6) 0.3087(4) 0.0686(3) 0.058(2) Uani 1 d . .
H20C H 1.116289 0.34558 0.084425 0.069 Uiso 1 calc . .
C21C C 1.0727(6) 0.3025(3) 0.0197(3) 0.0475(18) Uani 1 d . .
H21C H 1.0666 0.33529 0.001981 0.057 Uiso 1 calc . .
C22C C 1.0504(5) 0.2476(2) -0.0052(2) 0.0305(12) Uani 1 d . .
C23C C 1.0553(5) 0.0931(3) 0.0306(2) 0.0308(12) Uani 1 d . .
H23A H 1.05838 0.059103 0.007626 0.037 Uiso 1 calc . .
H23B H 1.138686 0.098335 0.048763 0.037 Uiso 1 calc . .
C24C C 0.9893(5) 0.0704(2) 0.1103(2) 0.0294(12) Uani 1 d . .
C25C C 0.8793(5) 0.0598(2) 0.1428(2) 0.0268(11) Uani 1 d . .
C26C C 0.9015(6) 0.0321(3) 0.1846(2) 0.0334(13) Uani 1 d . .
H26C H 0.982756 0.01841 0.192112 0.04 Uiso 1 calc . .
C27C C 0.8029(6) 0.0248(3) 0.2155(2) 0.0361(13) Uani 1 d . .
H27C H 0.814297 0.005678 0.244354 0.043 Uiso 1 calc . .
C28C C 0.6867(6) 0.0465(3) 0.2024(2) 0.0340(13) Uani 1 d . .
H28C H 0.617012 0.042963 0.222565 0.041 Uiso 1 calc . .
C29C C 0.6740(5) 0.0731(2) 0.1601(2) 0.0285(12) Uani 1 d . .
C30C C 0.5484(5) 0.0975(3) 0.1478(2) 0.0283(12) Uani 1 d . .
C31C C 0.4007(5) 0.1298(3) 0.0873(2) 0.0387(15) Uani 1 d . .
H31A H 0.36752 0.150798 0.115856 0.046 Uiso 1 calc . .
H31B H 0.340818 0.097 0.077785 0.046 Uiso 1 calc . .
C32C C 0.4037(5) 0.1681(3) 0.0458(2) 0.0313(12) Uani 1 d . .
C33C C 0.4254(5) 0.2267(3) 0.0553(2) 0.0316(13) Uani 1 d . .
C34C C 0.4608(6) 0.2517(4) 0.1034(3) 0.0473(18) Uani 1 d . .
H34C H 0.474402 0.228023 0.129358 0.057 Uiso 1 calc . .
C35C C 0.4751(7) 0.3092(4) 0.1122(3) 0.064(3) Uani 1 d . .
H35C H 0.498351 0.324907 0.144178 0.076 Uiso 1 calc . .
C36C C 0.4560(7) 0.3454(4) 0.0747(4) 0.059(2) Uani 1 d . .
H36C H 0.46479 0.385316 0.081651 0.07 Uiso 1 calc . .
C37C C 0.4253(6) 0.3238(3) 0.0289(3) 0.0449(17) Uani 1 d . .
H37C H 0.412715 0.348989 0.004047 0.054 Uiso 1 calc . .
C38C C 0.4111(5) 0.2641(2) 0.0167(2) 0.0295(12) Uani 1 d . .
C39C C 0.3795(4) 0.2415(2) -0.0311(2) 0.0246(11) Uani 1 d . .
C40C C 0.3621(4) 0.1823(2) -0.0412(2) 0.0231(10) Uani 1 d . .
C41C C 0.3272(5) 0.1561(3) -0.0885(2) 0.0304(12) Uani 1 d . .
H41C H 0.317531 0.179475 -0.114867 0.036 Uiso 1 calc . .
C42C C 0.3071(6) 0.0991(3) -0.0975(3) 0.0405(15) Uani 1 d . .
H42C H 0.282466 0.083502 -0.129378 0.049 Uiso 1 calc . .
C43C C 0.3232(6) 0.0631(3) -0.0589(3) 0.0388(15) Uani 1 d . .
H43C H 0.310112 0.023256 -0.065001 0.047 Uiso 1 calc . .
C44C C 0.3569(5) 0.0855(3) -0.0137(3) 0.0377(14) Uani 1 d . .
H44C H 0.369079 0.06067 0.011515 0.045 Uiso 1 calc . .
C45C C 0.3750(4) 0.1453(2) -0.0021(2) 0.0244(11) Uani 1 d . .
C46C C 0.3551(5) 0.2813(3) -0.0707(3) 0.0342(13) Uani 1 d . .
H46A H 0.315509 0.259019 -0.099695 0.041 Uiso 1 calc . .
H46B H 0.293385 0.308887 -0.059381 0.041 Uiso 1 calc . .
O1A O 0.3177(4) 0.3932(2) 0.35107(17) 0.0394(10) Uani 1 d . .
O2A O 0.9727(4) 0.4321(2) 0.32756(16) 0.0420(11) Uani 1 d . .
O3A O 1.1019(3) 0.11497(17) 0.58176(16) 0.0320(9) Uani 1 d . .
O4A O 0.4456(4) 0.10798(18) 0.61448(17) 0.0339(9) Uani 1 d . .
N1A N 0.4524(4) 0.3970(2) 0.41781(19) 0.0290(10) Uani 1 d . .
H1A H 0.531295 0.402553 0.429593 0.035 Uiso 1 calc . .
N2A N 0.6528(4) 0.41470(19) 0.36051(17) 0.0247(9) Uani 1 d . .
N3A N 0.8974(4) 0.4029(2) 0.39690(17) 0.0265(10) Uani 1 d . .
H3A H 0.831219 0.396342 0.414172 0.032 Uiso 1 calc . .
N4A N 0.9927(4) 0.19458(19) 0.57715(17) 0.0234(9) Uani 1 d . .
H4A H 0.920283 0.210896 0.581 0.028 Uiso 1 calc . .
N5A N 0.7746(4) 0.13577(19) 0.59930(16) 0.0223(9) Uani 1 d . .
N6A N 0.5505(4) 0.1898(2) 0.60043(18) 0.0271(10) Uani 1 d . .
H6A H 0.624067 0.207634 0.596993 0.033 Uiso 1 calc . .
C1A C 0.4257(5) 0.4013(2) 0.3709(2) 0.0290(12) Uani 1 d . .
C2A C 0.5350(5) 0.4187(2) 0.3411(2) 0.0279(11) Uani 1 d . .
C3A C 0.5087(6) 0.4371(3) 0.2954(3) 0.0453(17) Uani 1 d . .
H3AA H 0.423461 0.438947 0.283087 0.054 Uiso 1 calc . .
C4A C 0.6091(7) 0.4529(4) 0.2680(3) 0.052(2) Uani 1 d . .
H4AA H 0.594203 0.46564 0.236485 0.062 Uiso 1 calc . .
C5A C 0.7314(6) 0.4496(3) 0.2876(3) 0.0443(16) Uani 1 d . .
H5A H 0.802159 0.460623 0.269866 0.053 Uiso 1 calc . .
C6A C 0.7493(5) 0.4300(2) 0.3335(2) 0.0287(12) Uani 1 d . .
C7A C 0.8817(5) 0.4219(2) 0.3527(2) 0.0271(11) Uani 1 d . .
C8A C 1.0252(5) 0.3930(3) 0.4165(2) 0.0314(12) Uani 1 d . .
H8AA H 1.064799 0.429574 0.430715 0.038 Uiso 1 calc . .
H8AB H 1.076589 0.379717 0.389297 0.038 Uiso 1 calc . .
C9A C 1.0303(5) 0.3508(2) 0.4545(2) 0.0260(11) Uani 1 d . .
C10A C 1.0200(4) 0.2927(2) 0.4403(2) 0.0230(10) Uani 1 d . .
C11A C 0.9955(5) 0.2719(3) 0.3906(2) 0.0336(13) Uani 1 d . .
H11A H 0.984247 0.298276 0.366482 0.04 Uiso 1 calc . .
C12A C 0.9882(6) 0.2164(3) 0.3771(2) 0.0402(15) Uani 1 d . .
H12A H 0.971539 0.204014 0.3438 0.048 Uiso 1 calc . .
C13A C 1.0052(6) 0.1758(3) 0.4120(3) 0.0393(15) Uani 1 d . .
H13A H 0.998436 0.136475 0.40213 0.047 Uiso 1 calc . .
C14A C 1.0309(5) 0.1932(2) 0.4594(2) 0.0299(12) Uani 1 d . .
H14A H 1.044145 0.165568 0.482298 0.036 Uiso 1 calc . .
C15A C 1.0386(4) 0.2517(2) 0.4761(2) 0.0215(10) Uani 1 d . .
C16A C 1.0684(4) 0.2700(2) 0.52537(19) 0.0209(10) Uani 1 d . .
C17A C 1.0762(5) 0.3285(2) 0.53955(19) 0.0220(10) Uani 1 d . .
C18A C 1.1072(5) 0.3500(3) 0.5886(2) 0.0330(13) Uani 1 d . .
H18A H 1.119545 0.324057 0.612864 0.04 Uiso 1 calc . .
C19A C 1.1197(7) 0.4063(3) 0.6016(3) 0.0458(17) Uani 1 d . .
H19A H 1.141942 0.419293 0.634372 0.055 Uiso 1 calc . .
C20A C 1.0995(7) 0.4461(3) 0.5658(3) 0.0457(17) Uani 1 d . .
H20A H 1.108534 0.48561 0.574894 0.055 Uiso 1 calc . .
C21A C 1.0677(6) 0.4280(3) 0.5195(3) 0.0367(14) Uani 1 d . .
H21A H 1.052087 0.4552 0.496468 0.044 Uiso 1 calc . .
C22A C 1.0566(5) 0.3694(2) 0.5038(2) 0.0250(11) Uani 1 d . .
C23A C 1.1022(5) 0.2272(2) 0.5611(2) 0.0251(11) Uani 1 d . .
H23C H 1.160772 0.200529 0.545895 0.03 Uiso 1 calc . .
H23D H 1.14808 0.247197 0.589918 0.03 Uiso 1 calc . .
C24A C 1.0025(5) 0.1405(2) 0.58593(19) 0.0230(10) Uani 1 d . .
C25A C 0.8842(5) 0.1088(2) 0.60096(19) 0.0221(10) Uani 1 d . .
C26A C 0.8931(5) 0.0540(2) 0.6130(2) 0.0298(12) Uani 1 d . .
H26A H 0.972704 0.036877 0.613321 0.036 Uiso 1 calc . .
C27A C 0.7846(5) 0.0238(2) 0.6248(2) 0.0308(12) Uani 1 d . .
H27A H 0.788391 -0.014243 0.633353 0.037 Uiso 1 calc . .
C28A C 0.6710(5) 0.0506(2) 0.6236(2) 0.0272(11) Uani 1 d . .
H28A H 0.594779 0.031236 0.631539 0.033 Uiso 1 calc . .
C29A C 0.6701(5) 0.1061(2) 0.61076(19) 0.0228(10) Uani 1 d . .
C30A C 0.5461(5) 0.1352(2) 0.6085(2) 0.0256(11) Uani 1 d . .
C31A C 0.4327(5) 0.2205(3) 0.5972(2) 0.0324(13) Uani 1 d . .
H31C H 0.421489 0.240842 0.62918 0.039 Uiso 1 calc . .
H31D H 0.360356 0.192496 0.590628 0.039 Uiso 1 calc . .
C32A C 0.4277(4) 0.2625(2) 0.5589(2) 0.0251(11) Uani 1 d . .
C33A C 0.4389(5) 0.3209(2) 0.5725(2) 0.0267(11) Uani 1 d . .
C34A C 0.4691(6) 0.3437(3) 0.6218(3) 0.0413(15) Uani 1 d . .
H34A H 0.484188 0.3183 0.646316 0.05 Uiso 1 calc . .
C35A C 0.4768(7) 0.3997(4) 0.6342(3) 0.0523(19) Uani 1 d . .
H35A H 0.496246 0.412979 0.667139 0.063 Uiso 1 calc . .
C36A C 0.4562(7) 0.4389(3) 0.5989(3) 0.053(2) Uani 1 d . .
H36A H 0.4608 0.47836 0.608157 0.064 Uiso 1 calc . .
C37A C 0.4302(6) 0.4206(3) 0.5522(3) 0.0415(16) Uani 1 d . .
H37A H 0.418604 0.447648 0.528764 0.05 Uiso 1 calc . .
C38A C 0.4195(5) 0.3618(2) 0.5365(2) 0.0268(11) Uani 1 d . .
C39A C 0.3878(5) 0.3421(2) 0.4879(2) 0.0278(12) Uani 1 d . .
C40A C 0.3813(5) 0.2838(2) 0.4737(2) 0.0275(11) Uani 1 d . .
C41A C 0.3517(5) 0.2628(3) 0.4245(2) 0.0374(14) Uani 1 d . .
H41A H 0.338174 0.288702 0.400245 0.045 Uiso 1 calc . .
C42A C 0.3425(6) 0.2059(3) 0.4118(3) 0.0439(16) Uani 1 d . .
H42A H 0.323292 0.192634 0.37883 0.053 Uiso 1 calc . .
C43A C 0.3614(6) 0.1666(3) 0.4474(3) 0.0421(16) Uani 1 d . .
H43A H 0.35398 0.127082 0.438229 0.051 Uiso 1 calc . .
C44A C 0.3900(5) 0.1849(3) 0.4942(3) 0.0356(14) Uani 1 d . .
H44A H 0.402417 0.157691 0.5175 0.043 Uiso 1 calc . .
C45A C 0.4023(5) 0.2433(2) 0.5100(2) 0.0265(11) Uani 1 d . .
C46A C 0.3516(5) 0.3831(3) 0.4504(2) 0.0353(14) Uani 1 d . .
H46C H 0.276683 0.366617 0.430425 0.042 Uiso 1 calc . .
H46D H 0.326406 0.418668 0.467543 0.042 Uiso 1 calc . .
O1B O 0.7055(4) 0.41969(17) 0.47294(15) 0.0308(9) Uani 1 d . .
O2B O 0.7815(4) 0.26727(16) 0.60618(14) 0.0268(8) Uani 1 d . .
N1B N 0.7246(4) 0.38275(19) 0.50519(17) 0.0246(9) Uani 1 d . .
N2B N 0.7653(4) 0.30428(18) 0.57357(16) 0.0204(8) Uani 1 d . .
C1B C 0.7178(4) 0.3258(2) 0.49089(19) 0.0206(10) Uani 1 d . .
C2B C 0.6899(5) 0.3068(2) 0.44159(19) 0.0233(10) Uani 1 d . .
H2B H 0.674372 0.333321 0.418032 0.028 Uiso 1 calc . .
C3B C 0.6855(5) 0.2504(2) 0.4281(2) 0.0265(11) Uani 1 d . .
H3B H 0.668599 0.237789 0.394853 0.032 Uiso 1 calc . .
C4B C 0.7060(5) 0.2102(2) 0.4630(2) 0.0262(11) Uani 1 d . .
H4B H 0.701116 0.170915 0.453066 0.031 Uiso 1 calc . .
C5B C 0.7325(5) 0.2275(2) 0.5108(2) 0.0231(10) Uani 1 d . .
H5B H 0.747228 0.200343 0.533952 0.028 Uiso 1 calc . .
C6B C 0.7379(4) 0.2860(2) 0.52581(19) 0.0198(10) Uani 1 d . .
C7B C 0.7751(5) 0.3609(2) 0.5876(2) 0.0243(11) Uani 1 d . .
C8B C 0.8088(5) 0.3797(3) 0.6365(2) 0.0295(12) Uani 1 d . .
H8B H 0.824574 0.35313 0.660026 0.035 Uiso 1 calc . .
C9B C 0.8183(6) 0.4365(3) 0.6496(2) 0.0377(14) Uani 1 d . .
H9B H 0.842763 0.449265 0.682267 0.045 Uiso 1 calc . .
C10B C 0.7925(6) 0.4767(3) 0.6153(2) 0.0349(13) Uani 1 d . .
H10B H 0.795855 0.515902 0.62549 0.042 Uiso 1 calc . .
C11B C 0.7629(5) 0.4595(2) 0.5681(2) 0.0303(12) Uani 1 d . .
H11B H 0.748277 0.486925 0.545189 0.036 Uiso 1 calc . .
C12B C 0.7534(5) 0.4008(2) 0.5525(2) 0.0234(11) Uani 1 d . .
Cl1Z Cl 0.2277(4) 0.17442(10) 0.24995(13) 0.1014(10) Uani 1 d . .
Cl2Z Cl 0.0708(2) 0.09213(10) 0.29782(8) 0.0644(6) Uani 1 d . .
Cl3Z Cl 0.22557(18) -0.00599(8) 0.24454(7) 0.0509(4) Uani 1 d . .
Cl4Z Cl 0.38448(18) 0.07899(10) 0.30338(8) 0.0644(6) Uani 1 d . .
C1Z C 0.1709(8) 0.1030(3) 0.2492(3) 0.0519(18) Uani 1 d . .
H1Z H 0.119987 0.093313 0.217992 0.062 Uiso 1 calc . .
C2Z C 0.2826(7) 0.0661(3) 0.2501(3) 0.0489(17) Uani 1 d . .
H2Z H 0.333029 0.073219 0.221235 0.059 Uiso 1 calc . .
Cl1 Cl 0.5018(9) 0.2583(4) 0.3038(3) 0.063(2) Uani 0.25 d C 2
Cl2 Cl 0.8232(9) 0.1920(4) 0.2219(3) 0.0629(19) Uani 0.25 d C 2
Cl0A Cl 0.9110(13) 0.4440(6) 0.0954(5) 0.052(3) Uani 0.145(4) d B 2
Cl4 Cl 0.6544(18) 0.2914(8) 0.2185(6) 0.138(6) Uani 0.25 d C 2
Cl2A Cl 0.8770(11) 0.4280(5) -0.0047(4) 0.043(3) Uani 0.145(4) d B 2
Cl3 Cl 0.6239(16) 0.4678(7) 0.0444(6) 0.069(4) Uani 0.145(4) d B 2
C27 C 0.747(4) 0.509(3) 0.0359(18) 0.059(19) Uani 0.145(4) d B 2
H27 H 0.75027 0.537493 0.064816 0.07 Uiso 0.145(4) calc B 2
C52 C 0.6771(17) 0.1910(12) 0.2498(7) 0.077(11) Uani 0.25 d C 2
H52 H 0.611174 0.169918 0.227377 0.092 Uiso 0.25 calc C 2
C32 C 0.629(3) 0.2483(13) 0.2662(12) 0.095(13) Uani 0.25 d C 2
H32 H 0.70099 0.262837 0.289358 0.114 Uiso 0.25 calc C 2
C31 C 0.878(5) 0.482(2) 0.0398(18) 0.044(10) Uani 0.145(4) d B 2
H31 H 0.948251 0.510352 0.035559 0.052 Uiso 0.145(4) calc B 2
Cl1A Cl 0.9842(6) 0.3879(3) 0.17760(17) 0.1060(16) Uani 0.701(4) d A 1
Cl3A Cl 1.1424(8) 0.4617(3) 0.2347(3) 0.0503(6) Uani 0.299(4) d A 2
C1 C 0.7480(14) 0.2330(6) 0.7285(6) 0.061(4) Uani 0.61(2) d D 1
H1 H 0.734425 0.246128 0.695092 0.073 Uiso 0.61(2) calc D 1
C2 C 0.6943(16) 0.2721(7) 0.7672(7) 0.068(5) Uani 0.61(2) d D 1
H2 H 0.705376 0.258579 0.800576 0.081 Uiso 0.61(2) calc D 1
C3 C 0.6961(16) 0.2753(7) 0.7331(7) 0.040(5) Uani 0.39(2) d D 2
H3 H 0.71213 0.27206 0.697626 0.048 Uiso 0.39(2) calc D 2
C5 C 0.7576(19) 0.2295(9) 0.7609(8) 0.050(6) Uani 0.39(2) d D 2
H5 H 0.743857 0.233912 0.796527 0.059 Uiso 0.39(2) calc D 2

loop_
_atom_site_aniso_label
_atom_site_aniso_U_11
_atom_site_aniso_U_22
_atom_site_aniso_U_33
_atom_site_aniso_U_23
_atom_site_aniso_U_13
_atom_site_aniso_U_12
Cl10 0.0405(9) 0.0452(10) 0.1035(17) -0.0059(10) 0.0066(10) 0.0032(7)
Cl11 0.120(2) 0.0587(12) 0.0679(14) 0.0053(10) 0.0462(14) -0.0191(13)
Cl12 0.0879(15) 0.0609(12) 0.0509(11) 0.0051(9) -0.0130(10) -0.0272(11)
Cl9Z 0.0478(9) 0.0506(10) 0.0513(10) 0.0102(8) 0.0060(7) -0.0036(7)
C5Z 0.036(3) 0.035(3) 0.057(4) 0.001(3) 0.010(3) -0.002(3)
C6Z 0.067(5) 0.028(3) 0.051(4) 0.003(3) 0.015(4) -0.003(3)
Cl15 0.115(2) 0.089(2) 0.124(3) 0.0192(19) 0.012(2) -0.0281(18)
Cl16 0.0543(13) 0.0498(10) 0.0473(10) 0.0032(8) 0.0013(11) 0.0091(11)
C7Z 0.088(4) 0.095(5) 0.086(4) 0.002(3) 0.006(3) 0.012(3)
C8Z 0.074(4) 0.084(4) 0.066(4) -0.008(3) 0.002(3) 0.006(3)
Cl17 0.0486(12) 0.0624(18) 0.0575(17) -0.0096(12) 0.0100(12) 0.0010(13)
Cl13 0.117(3) 0.135(3) 0.0689(18) -0.004(2) -0.0221(17) 0.077(3)
Cl18 0.0486(12) 0.0624(18) 0.0575(17) -0.0096(12) 0.0100(12) 0.0010(13)
Cl19 0.0837(19) 0.0548(14) 0.0768(18) -0.0016(12) -0.0208(14) -0.0207(13)
Cl20 0.0746(14) 0.0579(12) 0.0729(14) 0.0188(10) 0.0196(11) -0.0002(10)
Cl21 0.0611(14) 0.0657(15) 0.0715(16) 0.0211(12) 0.0033(11) 0.0136(11)
Cl22 0.0439(14) 0.106(2) 0.130(3) 0.015(2) 0.0204(15) 0.0283(15)
C9Z 0.043(6) 0.041(5) 0.076(7) -0.006(4) 0.017(5) 0.005(4)
C10Z 0.035(4) 0.052(5) 0.094(8) -0.024(5) 0.000(5) -0.004(4)
Cl23 0.0302(8) 0.0578(10) 0.0621(11) 0.0159(8) 0.0070(7) 0.0012(7)
Cl24 0.0473(9) 0.0479(9) 0.0358(8) 0.0107(7) 0.0100(6) 0.0133(7)
Cl25 0.0677(12) 0.0745(13) 0.0281(8) 0.0036(8) -0.0031(7) 0.0122(10)
Cl26 0.0347(8) 0.0479(9) 0.0428(8) 0.0152(7) 0.0035(6) 0.0055(6)
C11Z 0.035(3) 0.040(3) 0.031(3) 0.010(3) 0.006(2) 0.004(3)
C12Z 0.034(3) 0.047(4) 0.027(3) 0.011(3) 0.001(2) 0.008(3)
Cl27 0.0954(19) 0.0762(16) 0.114(2) 0.0517(16) 0.0456(16) 0.0370(14)
Cl28 0.102(2) 0.119(2) 0.0470(12) 0.0145(13) -0.0068(12) -0.0082(17)
Cl29 0.0549(12) 0.0934(18) 0.0910(17) 0.0111(14) 0.0234(12) -0.0084(11)
Cl30 0.0971(16) 0.0526(11) 0.0447(10) 0.0112(8) 0.0246(10) 0.0271(10)
C13Z 0.087(8) 0.114(9) 0.055(6) 0.016(6) 0.009(5) -0.013(7)
C14Z 0.070(6) 0.101(8) 0.053(5) 0.003(5) 0.002(4) -0.023(5)
Cl31 0.0634(10) 0.0710(10) 0.1127(15) 0.0071(10) 0.0128(9) -0.0010(8)
Cl32 0.0634(10) 0.0710(10) 0.1127(15) 0.0071(10) 0.0128(9) -0.0010(8)
Cl33 0.0502(8) 0.0769(10) 0.0879(11) 0.0142(9) 0.0130(7) -0.0009(7)
Cl34 0.0502(8) 0.0769(10) 0.0879(11) 0.0142(9) 0.0130(7) -0.0009(7)
O1 0.029(2) 0.031(2) 0.031(2) 0.0123(17) 0.0027(16) -0.0030(16)
O2 0.026(2) 0.028(2) 0.041(2) 0.0113(17) 0.0045(16) 0.0010(15)
N4 0.016(2) 0.029(2) 0.030(2) 0.0056(19) 0.0039(17) 0.0023(17)
N5CA 0.015(2) 0.026(2) 0.032(2) 0.0042(19) 0.0044(17) -0.0027(16)
C1D 0.011(2) 0.027(3) 0.037(3) 0.004(2) 0.005(2) 0.0000(19)
C2D 0.020(3) 0.041(3) 0.029(3) 0.006(2) 0.004(2) 0.001(2)
C3D 0.029(3) 0.045(4) 0.034(3) -0.004(3) 0.003(2) 0.000(3)
C4D 0.032(3) 0.035(3) 0.041(4) -0.007(3) 0.003(3) -0.004(2)
C5D 0.028(3) 0.029(3) 0.041(3) 0.002(2) 0.006(2) -0.004(2)
C6D 0.017(2) 0.032(3) 0.029(3) 0.003(2) 0.004(2) -0.003(2)
C7D 0.012(2) 0.028(3) 0.035(3) 0.004(2) 0.009(2) 0.0003(19)
C8D 0.015(2) 0.040(3) 0.033(3) 0.002(2) 0.006(2) -0.002(2)
C9D 0.017(3) 0.045(3) 0.035(3) -0.008(3) 0.003(2) -0.005(2)
C10D 0.019(3) 0.033(3) 0.049(4) -0.007(3) 0.008(2) -0.001(2)
C11D 0.015(2) 0.029(3) 0.050(4) -0.002(3) 0.009(2) -0.001(2)
C12D 0.011(2) 0.023(3) 0.039(3) 0.002(2) 0.006(2) -0.0016(18)
Cl5Z 0.0755(15) 0.0613(13) 0.0846(16) 0.0074(11) -0.0194(12) -0.0121(11)
Cl6Z 0.0896(16) 0.0725(15) 0.0732(15) -0.0051(12) 0.0150(13) -0.0122(13)
Cl7Z 0.108(3) 0.097(3) 0.124(3) 0.033(3) -0.010(3) 0.012(2)
Cl8Z 0.135(3) 0.0460(15) 0.074(2) -0.0144(14) -0.0311(19) 0.0009(17)
C3Z 0.073(2) 0.073(2) 0.073(2) 0.0057(7) 0.0035(7) 0.0033(7)
C4Z 0.073(2) 0.073(2) 0.073(2) 0.0057(7) 0.0035(7) 0.0033(7)
O1C 0.023(2) 0.036(2) 0.055(3) 0.017(2) 0.0108(18) 0.0072(17)
O2C 0.019(2) 0.047(3) 0.096(4) 0.034(3) 0.005(2) -0.0073(19)
O3C 0.019(2) 0.057(3) 0.040(2) 0.015(2) -0.0016(16) 0.0028(18)
O4C 0.024(2) 0.069(3) 0.028(2) 0.014(2) 0.0073(16) 0.004(2)
N1C 0.015(2) 0.029(2) 0.047(3) 0.014(2) 0.0088(19) 0.0013(18)
N2C 0.018(2) 0.028(2) 0.034(2) 0.0069(19) 0.0053(18) -0.0013(17)
N3C 0.011(2) 0.028(2) 0.054(3) 0.010(2) 0.0078(19) -0.0016(17)
N4C 0.017(2) 0.039(3) 0.028(2) 0.010(2) 0.0035(17) 0.0004(18)
N5C 0.018(2) 0.032(2) 0.026(2) 0.0067(19) 0.0012(17) -0.0007(17)
N6C 0.015(2) 0.046(3) 0.028(2) 0.009(2) 0.0053(17) -0.0004(19)
C1C 0.017(2) 0.033(3) 0.036(3) 0.005(2) 0.005(2) 0.002(2)
C2C 0.021(3) 0.027(3) 0.035(3) 0.009(2) 0.007(2) 0.001(2)
C3C 0.025(3) 0.038(3) 0.060(4) 0.018(3) 0.013(3) 0.008(2)
C4C 0.030(3) 0.027(3) 0.069(5) 0.022(3) 0.015(3) 0.004(2)
C5C 0.025(3) 0.035(3) 0.056(4) 0.015(3) 0.012(3) -0.005(2)
C6C 0.018(2) 0.031(3) 0.037(3) 0.009(2) 0.003(2) -0.003(2)
C7C 0.019(3) 0.035(3) 0.041(3) 0.009(3) 0.004(2) -0.005(2)
C8C 0.017(3) 0.037(3) 0.070(5) 0.019(3) 0.010(3) 0.002(2)
C9C 0.010(2) 0.027(3) 0.051(4) 0.007(2) 0.011(2) 0.0009(19)
C10C 0.013(2) 0.036(3) 0.032(3) 0.005(2) 0.006(2) 0.002(2)
C11C 0.024(3) 0.051(4) 0.035(3) 0.010(3) 0.007(2) 0.006(3)
C12C 0.031(3) 0.069(5) 0.028(3) 0.002(3) 0.004(2) 0.010(3)
C13C 0.029(3) 0.040(3) 0.045(4) -0.013(3) 0.006(3) 0.005(3)
C14C 0.020(3) 0.028(3) 0.042(3) -0.002(2) 0.007(2) 0.000(2)
C15C 0.011(2) 0.030(3) 0.029(3) 0.002(2) 0.0082(19) 0.0004(19)
C16C 0.012(2) 0.033(3) 0.028(3) 0.003(2) 0.0069(19) 0.0024(19)
C17C 0.010(2) 0.039(3) 0.037(3) -0.005(2) 0.007(2) -0.001(2)
C18C 0.015(3) 0.061(4) 0.035(3) -0.011(3) 0.002(2) -0.004(3)
C19C 0.025(3) 0.073(5) 0.049(4) -0.025(4) 0.005(3) -0.010(3)
C20C 0.023(3) 0.063(5) 0.081(6) -0.042(5) 0.011(3) -0.008(3)
C21C 0.020(3) 0.034(3) 0.087(6) -0.011(3) 0.013(3) -0.003(2)
C22C 0.012(2) 0.026(3) 0.052(4) -0.003(2) 0.006(2) -0.001(2)
C23C 0.021(3) 0.042(3) 0.031(3) 0.007(2) 0.007(2) 0.006(2)
C24C 0.024(3) 0.033(3) 0.032(3) 0.005(2) 0.006(2) 0.003(2)
C25C 0.019(2) 0.030(3) 0.031(3) 0.003(2) 0.002(2) -0.001(2)
C26C 0.032(3) 0.039(3) 0.031(3) 0.011(2) 0.002(2) 0.009(2)
C27C 0.034(3) 0.043(3) 0.034(3) 0.017(3) 0.003(2) 0.006(3)
C28C 0.027(3) 0.043(3) 0.034(3) 0.015(3) 0.009(2) 0.000(2)
C29C 0.025(3) 0.034(3) 0.028(3) 0.007(2) 0.004(2) -0.002(2)
C30C 0.020(3) 0.038(3) 0.027(3) 0.009(2) 0.002(2) -0.006(2)
C31C 0.014(3) 0.073(5) 0.032(3) 0.022(3) 0.003(2) 0.000(3)
C32C 0.013(2) 0.051(4) 0.032(3) 0.009(3) 0.005(2) 0.002(2)
C33C 0.011(2) 0.047(3) 0.036(3) -0.005(3) 0.007(2) 0.001(2)
C34C 0.023(3) 0.080(5) 0.037(4) -0.006(3) 0.006(3) 0.000(3)
C35C 0.028(3) 0.095(7) 0.061(5) -0.043(5) 0.011(3) -0.011(4)
C36C 0.035(4) 0.052(4) 0.085(6) -0.032(4) 0.023(4) -0.008(3)
C37C 0.024(3) 0.038(3) 0.072(5) -0.011(3) 0.021(3) -0.004(2)
C38C 0.010(2) 0.031(3) 0.046(3) -0.006(2) 0.011(2) -0.002(2)
C39C 0.009(2) 0.028(3) 0.038(3) 0.010(2) 0.008(2) 0.0015(19)
C40C 0.009(2) 0.031(3) 0.031(3) 0.006(2) 0.0068(19) -0.0001(19)
C41C 0.023(3) 0.045(3) 0.023(3) 0.005(2) 0.007(2) -0.003(2)
C42C 0.031(3) 0.048(4) 0.040(4) -0.008(3) 0.009(3) -0.006(3)
C43C 0.025(3) 0.034(3) 0.057(4) -0.004(3) 0.014(3) -0.004(2)
C44C 0.021(3) 0.036(3) 0.058(4) 0.013(3) 0.009(3) -0.001(2)
C45C 0.010(2) 0.033(3) 0.032(3) 0.008(2) 0.0062(19) 0.0008(19)
C46C 0.013(2) 0.034(3) 0.057(4) 0.018(3) 0.003(2) -0.006(2)
O1A 0.0167(19) 0.051(3) 0.051(3) 0.007(2) -0.0019(17) -0.0028(17)
O2A 0.025(2) 0.070(3) 0.033(2) 0.016(2) 0.0104(17) -0.003(2)
O3A 0.0165(18) 0.032(2) 0.049(2) 0.0115(18) 0.0088(16) 0.0049(15)
O4A 0.0168(18) 0.035(2) 0.051(3) 0.0143(19) 0.0059(17) -0.0043(16)
N1A 0.015(2) 0.032(2) 0.042(3) 0.017(2) 0.0061(19) 0.0017(17)
N2A 0.023(2) 0.024(2) 0.028(2) 0.0032(17) 0.0061(17) -0.0007(16)
N3A 0.015(2) 0.033(2) 0.033(3) 0.013(2) 0.0089(18) -0.0011(17)
N4A 0.0129(19) 0.026(2) 0.033(2) 0.0107(18) 0.0071(17) -0.0003(16)
N5A 0.015(2) 0.028(2) 0.025(2) 0.0069(18) 0.0035(16) 0.0001(16)
N6A 0.013(2) 0.031(2) 0.039(3) 0.013(2) 0.0063(18) 0.0010(17)
C1A 0.024(3) 0.018(2) 0.045(3) 0.004(2) 0.007(2) -0.001(2)
C2A 0.021(3) 0.029(3) 0.033(3) 0.006(2) 0.001(2) -0.002(2)
C3A 0.027(3) 0.063(5) 0.048(4) 0.021(3) -0.002(3) -0.002(3)
C4A 0.038(4) 0.088(6) 0.034(4) 0.032(4) -0.001(3) -0.005(4)
C5A 0.029(3) 0.063(4) 0.043(4) 0.021(3) 0.007(3) -0.005(3)
C6A 0.024(3) 0.031(3) 0.032(3) 0.004(2) 0.006(2) -0.002(2)
C7A 0.021(3) 0.031(3) 0.030(3) 0.005(2) 0.009(2) -0.002(2)
C8A 0.018(2) 0.038(3) 0.040(3) 0.014(2) 0.007(2) -0.004(2)
C9A 0.011(2) 0.031(3) 0.038(3) 0.011(2) 0.008(2) 0.0015(19)
C10A 0.010(2) 0.031(2) 0.028(2) 0.003(2) 0.0055(17) -0.0004(18)
C11A 0.020(3) 0.052(4) 0.029(3) 0.004(3) 0.002(2) 0.004(2)
C12A 0.029(3) 0.056(4) 0.034(3) -0.018(3) 0.004(2) 0.006(3)
C13A 0.030(3) 0.031(3) 0.055(4) -0.013(3) 0.013(3) -0.003(2)
C14A 0.020(3) 0.027(3) 0.042(3) -0.002(2) 0.009(2) -0.003(2)
C15A 0.011(2) 0.023(2) 0.031(2) 0.0026(19) 0.0048(17) -0.0027(17)
C16A 0.0096(19) 0.026(2) 0.027(2) 0.0048(19) 0.0056(17) -0.0034(17)
C17A 0.014(2) 0.025(2) 0.028(2) 0.0003(19) 0.0078(18) -0.0038(17)
C18A 0.027(3) 0.044(3) 0.028(3) -0.003(2) 0.007(2) -0.003(2)
C19A 0.041(4) 0.049(4) 0.043(4) -0.019(3) 0.006(3) -0.008(3)
C20A 0.038(4) 0.031(3) 0.066(5) -0.010(3) 0.007(3) -0.003(3)
C21A 0.024(3) 0.028(3) 0.059(4) 0.005(3) 0.009(3) 0.000(2)
C22A 0.011(2) 0.027(3) 0.037(3) 0.001(2) 0.005(2) -0.0001(19)
C23A 0.014(2) 0.029(2) 0.033(3) 0.008(2) 0.0051(19) -0.0010(18)
C24A 0.015(2) 0.030(3) 0.024(3) 0.007(2) 0.0022(19) -0.001(2)
C25A 0.015(2) 0.029(3) 0.022(3) 0.005(2) 0.0031(18) -0.0009(19)
C26A 0.020(3) 0.033(3) 0.039(3) 0.014(2) 0.007(2) 0.004(2)
C27A 0.027(3) 0.024(3) 0.044(3) 0.015(2) 0.008(2) 0.003(2)
C28A 0.020(3) 0.029(3) 0.034(3) 0.012(2) 0.006(2) -0.002(2)
C29A 0.014(2) 0.027(3) 0.028(3) 0.009(2) 0.0021(19) -0.0037(19)
C30A 0.017(2) 0.033(3) 0.027(3) 0.008(2) 0.003(2) -0.003(2)
C31A 0.017(3) 0.039(3) 0.045(3) 0.014(3) 0.010(2) 0.005(2)
C32A 0.009(2) 0.032(3) 0.036(3) 0.009(2) 0.0070(19) 0.0033(19)
C33A 0.009(2) 0.032(3) 0.040(3) 0.004(2) 0.007(2) 0.0022(19)
C34A 0.029(3) 0.054(4) 0.041(4) -0.001(3) 0.010(3) 0.004(3)
C35A 0.035(4) 0.062(5) 0.057(5) -0.018(4) 0.010(3) -0.003(3)
C36A 0.039(4) 0.035(4) 0.085(6) -0.015(4) 0.021(4) -0.001(3)
C37A 0.029(3) 0.028(3) 0.068(5) 0.005(3) 0.020(3) -0.001(2)
C38A 0.015(2) 0.026(2) 0.041(3) 0.008(2) 0.0110(19) 0.0008(18)
C39A 0.011(2) 0.033(3) 0.041(3) 0.014(2) 0.012(2) 0.004(2)
C40A 0.014(2) 0.032(3) 0.037(3) 0.008(2) 0.0082(19) -0.0011(19)
C41A 0.019(3) 0.053(4) 0.041(3) 0.010(3) 0.004(2) -0.004(2)
C42A 0.022(3) 0.061(4) 0.046(4) -0.008(3) 0.004(3) -0.011(3)
C43A 0.023(3) 0.034(3) 0.067(5) -0.010(3) 0.005(3) -0.004(2)
C44A 0.016(3) 0.028(3) 0.063(4) 0.006(3) 0.004(2) -0.002(2)
C45A 0.012(2) 0.029(2) 0.040(3) 0.005(2) 0.0083(19) 0.0009(18)
C46A 0.020(3) 0.042(3) 0.050(4) 0.027(3) 0.014(2) 0.006(2)
O1B 0.029(2) 0.029(2) 0.036(2) 0.0160(17) 0.0066(16) 0.0022(16)
O2B 0.0266(19) 0.0252(19) 0.030(2) 0.0078(15) 0.0041(15) 0.0002(15)
N1B 0.017(2) 0.024(2) 0.034(3) 0.0043(19) 0.0067(17) -0.0013(16)
N2B 0.0146(19) 0.022(2) 0.025(2) 0.0061(17) 0.0045(16) -0.0026(16)
C1B 0.013(2) 0.022(2) 0.028(3) 0.005(2) 0.0051(18) -0.0016(18)
C2B 0.014(2) 0.033(3) 0.024(3) 0.009(2) 0.0030(19) 0.0000(19)
C3B 0.018(2) 0.033(3) 0.028(3) -0.001(2) 0.005(2) -0.004(2)
C4B 0.020(2) 0.023(3) 0.036(3) 0.000(2) 0.008(2) -0.0014(19)
C5B 0.016(2) 0.019(2) 0.035(3) 0.002(2) 0.005(2) -0.0010(18)
C6B 0.011(2) 0.019(2) 0.029(3) 0.003(2) 0.0041(18) -0.0027(17)
C7B 0.015(2) 0.025(3) 0.033(3) 0.001(2) 0.005(2) -0.0013(19)
C8B 0.028(3) 0.034(3) 0.026(3) -0.001(2) 0.005(2) -0.001(2)
C9B 0.031(3) 0.043(4) 0.037(3) -0.008(3) 0.009(2) -0.008(3)
C10B 0.029(3) 0.027(3) 0.048(4) -0.005(3) 0.014(3) -0.007(2)
C11B 0.027(3) 0.021(3) 0.043(3) 0.001(2) 0.014(2) -0.003(2)
C12B 0.013(2) 0.022(2) 0.034(3) 0.000(2) 0.009(2) -0.0035(18)
Cl1Z 0.138(3) 0.0423(12) 0.124(2) 0.0203(14) -0.002(2) -0.0066(14)
Cl2Z 0.0534(11) 0.0837(14) 0.0583(12) -0.0044(10) 0.0202(9) 0.0232(10)
Cl3Z 0.0549(10) 0.0480(9) 0.0492(10) -0.0050(7) 0.0023(8) 0.0111(8)
Cl4Z 0.0414(10) 0.0844(14) 0.0665(12) 0.0200(11) -0.0060(8) -0.0209(9)
C1Z 0.061(5) 0.053(4) 0.042(4) 0.004(3) 0.004(3) 0.000(4)
C2Z 0.044(4) 0.062(5) 0.042(4) 0.007(3) 0.016(3) -0.004(3)
Cl1 0.065(3) 0.063(3) 0.061(3) 0.0030(18) 0.0039(18) 0.0074(18)
Cl2 0.065(3) 0.059(2) 0.064(3) -0.0013(18) 0.0092(18) -0.0022(18)
Cl0A 0.053(4) 0.051(4) 0.051(4) 0.0058(19) 0.0032(19) 0.0009(19)
Cl4 0.139(6) 0.138(6) 0.138(6) 0.012(2) 0.006(2) 0.007(2)
Cl2A 0.044(3) 0.041(3) 0.045(3) 0.0037(19) 0.0033(19) 0.0042(19)
Cl3 0.068(5) 0.068(5) 0.070(5) 0.006(2) 0.008(2) 0.001(2)
C27 0.059(19) 0.059(19) 0.059(19) 0.0043(17) 0.0032(15) 0.0029(14)
C52 0.077(11) 0.077(11) 0.077(11) 0.0056(13) 0.0041(12) 0.0038(12)
C32 0.095(13) 0.095(13) 0.095(13) 0.0070(14) 0.0051(12) 0.0048(12)
C31 0.044(10) 0.044(10) 0.044(10) 0.0032(13) 0.0023(12) 0.0022(11)
Cl1A 0.117(3) 0.135(3) 0.0689(18) -0.004(2) -0.0221(17) 0.077(3)
Cl3A 0.0543(13) 0.0498(10) 0.0473(10) 0.0032(8) 0.0013(11) 0.0091(11)
C1 0.061(5) 0.061(5) 0.061(5) 0.0048(11) 0.0035(11) 0.0028(10)
C2 0.068(5) 0.068(5) 0.068(5) 0.0048(11) 0.0039(11) 0.0032(11)
C3 0.040(5) 0.040(5) 0.040(5) 0.0031(11) 0.0020(11) 0.0019(11)
C5 0.049(6) 0.050(6) 0.049(6) 0.0038(11) 0.0026(11) 0.0025(11)

loop_
_atom_type_symbol
_atom_type_number_in_cell
C 264
H 200
Cl 64
N 32
O 24

loop_
_exptl_crystal_face_index_h
_exptl_crystal_face_index_k
_exptl_crystal_face_index_l
_exptl_crystal_face_perp_dist
5 -1 1 0.2131
0 0 -1 0.0328
-5 1 1 0.218
0 0 1 0.0312
0 1 0 0.0164
0 -3 -5 0.0223
0 -1 0 0.0295

loop_
_geom_angle_atom_site_label_1
_geom_angle_atom_site_label_2
_geom_angle_atom_site_label_3
_geom_angle
Cl10 C5Z Cl9Z 108.9(4)
Cl10 C5Z H5Z 108.5
Cl9Z C5Z H5Z 108.5
C6Z C5Z Cl10 113.6(5)
C6Z C5Z Cl9Z 108.8(5)
C6Z C5Z H5Z 108.5
Cl11 C6Z Cl12 110.9(4)
Cl11 C6Z H6Z 108.3
Cl12 C6Z H6Z 108.3
C5Z C6Z Cl11 108.4(6)
C5Z C6Z Cl12 112.7(5)
C5Z C6Z H6Z 108.3
Cl15 C7Z H7ZA 108.6
Cl15 C7Z H7Z 107
Cl15 C7Z Cl1A 126.4(7)
C8Z C7Z Cl15 102.2(8)
C8Z C7Z H7ZA 108.6
C8Z C7Z H7Z 107
C8Z C7Z Cl13 125.5(11)
C8Z C7Z Cl1A 105.9(8)
Cl13 C7Z Cl15 101.9(8)
Cl13 C7Z H7ZA 108.6
Cl1A C7Z H7Z 107
Cl16 C8Z H8Z 109.6
C7Z C8Z Cl16 112.2(7)
C7Z C8Z H8Z 109.6
C7Z C8Z Cl17 115.8(7)
C7Z C8Z Cl18 110.1(8)
C7Z C8Z Cl3A 94.4(7)
Cl17 C8Z Cl16 99.5(5)
Cl17 C8Z H8Z 109.6
Cl18 C8Z Cl3A 135.7(7)
Cl19 C9Z Cl20 111.6(6)
Cl19 C9Z H9Z 107.3
Cl20 C9Z H9Z 107.3
C10Z C9Z Cl19 113.1(7)
C10Z C9Z Cl20 110.0(8)
C10Z C9Z H9Z 107.3
Cl21 C10Z H10Z 108.9
Cl22 C10Z Cl21 109.7(6)
Cl22 C10Z H10Z 108.9
C9Z C10Z Cl21 107.8(7)
C9Z C10Z Cl22 112.6(8)
C9Z C10Z H10Z 108.9
Cl23 C11Z H11Z 108.8
Cl24 C11Z Cl23 109.5(3)
Cl24 C11Z H11Z 108.8
C12Z C11Z Cl23 112.6(4)
C12Z C11Z Cl24 108.2(5)
C12Z C11Z H11Z 108.8
Cl25 C12Z Cl26 109.6(3)
Cl25 C12Z H12Z 107.8
Cl26 C12Z H12Z 107.8
C11Z C12Z Cl25 112.7(4)
C11Z C12Z Cl26 110.9(5)
C11Z C12Z H12Z 107.8
Cl27 C13Z H13Z 108.6
Cl28 C13Z Cl27 110.9(6)
Cl28 C13Z H13Z 108.6
C14Z C13Z Cl27 106.2(9)
C14Z C13Z Cl28 113.7(9)
C14Z C13Z H13Z 108.6
Cl29 C14Z Cl30 110.4(6)
Cl29 C14Z H14Z 109.3
Cl30 C14Z H14Z 109.3
C13Z C14Z Cl29 114.6(8)
C13Z C14Z Cl30 103.6(8)
C13Z C14Z H14Z 109.3
O2 N4 C1D 119.1(5)
O2 N4 C12D 120.2(5)
C1D N4 C12D 120.7(5)
O1 N5CA C6D 119.4(4)
O1 N5CA C7D 120.3(5)
C6D N5CA C7D 120.3(5)
N4 C1D C2D 120.6(5)
N4 C1D C6D 119.4(5)
C6D C1D C2D 120.0(5)
C1D C2D H2D 120.4
C3D C2D C1D 119.3(6)
C3D C2D H2D 120.4
C2D C3D H3D 119.4
C2D C3D C4D 121.3(6)
C4D C3D H3D 119.4
C3D C4D H4D 119.8
C5D C4D C3D 120.4(6)
C5D C4D H4D 119.8
C4D C5D H5D 120.1
C4D C5D C6D 119.8(6)
C6D C5D H5D 120.1
N5CA C6D C1D 120.3(5)
N5CA C6D C5D 120.5(5)
C1D C6D C5D 119.2(5)
N5CA C7D C8D 120.3(5)
N5CA C7D C12D 119.9(5)
C8D C7D C12D 119.9(5)
C7D C8D H8D 120.5
C9D C8D C7D 119.0(6)
C9D C8D H8D 120.5
C8D C9D H9D 119.7
C8D C9D C10D 120.7(6)
C10D C9D H9D 119.7
C9D C10D H10D 119.2
C11D C10D C9D 121.6(6)
C11D C10D H10D 119.2
C10D C11D H11D 120.8
C10D C11D C12D 118.4(6)
C12D C11D H11D 120.8
N4 C12D C7D 119.3(5)
N4 C12D C11D 120.2(5)
C11D C12D C7D 120.5(5)
Cl5Z C3Z Cl6Z 111.7(8)
Cl5Z C3Z H3Z 107.5
Cl6Z C3Z H3Z 107.5
C4Z C3Z Cl5Z 106.6(8)
C4Z C3Z Cl6Z 115.6(10)
C4Z C3Z H3Z 107.5
Cl7Z C4Z Cl8Z 114.2(6)
Cl7Z C4Z H4Z 110.4
Cl8Z C4Z H4Z 110.4
C3Z C4Z Cl7Z 105.3(8)
C3Z C4Z Cl8Z 106.0(8)
C3Z C4Z H4Z 110.4
C1C N1C H1C 120.1
C1C N1C C46C 119.8(5)
C46C N1C H1C 120.1
C2C N2C C6C 116.3(5)
C7C N3C H3C 120.3
C7C N3C C8C 119.3(5)
C8C N3C H3C 120.3
C23C N4C H4C 119.7
C24C N4C H4C 119.7
C24C N4C C23C 120.5(5)
C29C N5C C25C 116.6(5)
C30C N6C H6C 120.5
C30C N6C C31C 119.0(5)
C31C N6C H6C 120.5
O1C C1C N1C 123.6(5)
O1C C1C C2C 118.8(5)
N1C C1C C2C 117.5(5)
N2C C2C C1C 117.5(5)
N2C C2C C3C 123.8(5)
C3C C2C C1C 118.7(5)
C2C C3C H3CA 120.5
C2C C3C C4C 119.0(6)
C4C C3C H3CA 120.5
C3C C4C H4CA 120.7
C5C C4C C3C 118.6(5)
C5C C4C H4CA 120.7
C4C C5C H5C 121
C6C C5C C4C 118.1(5)
C6C C5C H5C 121
N2C C6C C5C 124.2(5)
N2C C6C C7C 117.1(5)
C5C C6C C7C 118.7(5)
O2C C7C N3C 122.1(5)
O2C C7C C6C 119.8(5)
N3C C7C C6C 118.1(5)
N3C C8C H8CA 108.5
N3C C8C H8CB 108.5
N3C C8C C9C 115.1(5)
H8CA C8C H8CB 107.5
C9C C8C H8CA 108.5
C9C C8C H8CB 108.5
C10C C9C C8C 120.5(6)
C10C C9C C22C 119.3(5)
C22C C9C C8C 120.1(6)
C9C C10C C11C 121.4(6)
C9C C10C C15C 121.1(5)
C15C C10C C11C 117.5(5)
C10C C11C H11C 119.2
C12C C11C C10C 121.5(6)
C12C C11C H11C 119.2
C11C C12C H12C 119.7
C11C C12C C13C 120.6(6)
C13C C12C H12C 119.7
C12C C13C H13C 119.9
C14C C13C C12C 120.2(6)
C14C C13C H13C 119.9
C13C C14C H14C 119
C13C C14C C15C 122.1(6)
C15C C14C H14C 119
C14C C15C C10C 117.9(5)
C16C C15C C10C 119.3(5)
C16C C15C C14C 122.8(5)
C15C C16C C23C 119.9(5)
C17C C16C C15C 119.9(5)
C17C C16C C23C 120.1(5)
C16C C17C C18C 121.4(6)
C16C C17C C22C 120.2(5)
C18C C17C C22C 118.4(6)
C17C C18C H18C 119.4
C19C C18C C17C 121.3(7)
C19C C18C H18C 119.4
C18C C19C H19C 119.6
C18C C19C C20C 120.9(7)
C20C C19C H19C 119.6
C19C C20C H20C 119.6
C21C C20C C19C 120.7(7)
C21C C20C H20C 119.6
C20C C21C H21C 119.4
C20C C21C C22C 121.3(7)
C22C C21C H21C 119.4
C9C C22C C17C 120.1(5)
C9C C22C C21C 122.4(6)
C21C C22C C17C 117.5(6)
N4C C23C C16C 114.3(4)
N4C C23C H23A 108.7
N4C C23C H23B 108.7
C16C C23C H23A 108.7
C16C C23C H23B 108.7
H23A C23C H23B 107.6
O3C C24C N4C 125.2(5)
O3C C24C C25C 118.9(5)
N4C C24C C25C 115.9(5)
N5C C25C C24C 117.5(5)
N5C C25C C26C 123.7(5)
C26C C25C C24C 118.8(5)
C25C C26C H26C 120.6
C25C C26C C27C 118.9(5)
C27C C26C H26C 120.6
C26C C27C H27C 121.3
C26C C27C C28C 117.4(5)
C28C C27C H27C 121.3
C27C C28C H28C 120.3
C29C C28C C27C 119.3(5)
C29C C28C H28C 120.3
N5C C29C C28C 124.0(5)
N5C C29C C30C 118.1(5)
C28C C29C C30C 117.9(5)
O4C C30C N6C 123.3(5)
O4C C30C C29C 119.6(5)
N6C C30C C29C 117.1(5)
N6C C31C H31A 108.7
N6C C31C H31B 108.7
N6C C31C C32C 114.2(4)
H31A C31C H31B 107.6
C32C C31C H31A 108.7
C32C C31C H31B 108.7
C33C C32C C31C 120.3(6)
C33C C32C C45C 119.8(5)
C45C C32C C31C 119.7(6)
C32C C33C C34C 121.8(6)
C32C C33C C38C 120.4(5)
C38C C33C C34C 117.8(6)
C33C C34C H34C 119.7
C35C C34C C33C 120.7(8)
C35C C34C H34C 119.7
C34C C35C H35C 119.4
C34C C35C C36C 121.1(7)
C36C C35C H35C 119.4
C35C C36C H36C 119.9
C37C C36C C35C 120.2(7)
C37C C36C H36C 119.9
C36C C37C H37C 119
C36C C37C C38C 122.0(8)
C38C C37C H37C 119
C37C C38C C33C 118.1(6)
C39C C38C C33C 119.8(5)
C39C C38C C37C 122.0(6)
C38C C39C C40C 120.1(5)
C38C C39C C46C 119.4(5)
C40C C39C C46C 120.4(5)
C39C C40C C41C 123.6(5)
C39C C40C C45C 119.5(5)
C41C C40C C45C 116.9(5)
C40C C41C H41C 118.5
C42C C41C C40C 122.9(6)
C42C C41C H41C 118.5
C41C C42C H42C 120.2
C41C C42C C43C 119.6(6)
C43C C42C H42C 120.2
C42C C43C H43C 120
C44C C43C C42C 120.0(6)
C44C C43C H43C 120
C43C C44C H44C 118.7
C43C C44C C45C 122.5(6)
C45C C44C H44C 118.7
C32C C45C C40C 120.3(5)
C32C C45C C44C 121.7(5)
C44C C45C C40C 118.0(5)
N1C C46C C39C 114.8(5)
N1C C46C H46A 108.6
N1C C46C H46B 108.6
C39C C46C H46A 108.6
C39C C46C H46B 108.6
H46A C46C H46B 107.5
C1A N1A H1A 119.7
C1A N1A C46A 120.6(5)
C46A N1A H1A 119.7
C2A N2A C6A 117.0(5)
C7A N3A H3A 120.1
C7A N3A C8A 119.7(4)
C8A N3A H3A 120.1
C23A N4A H4A 119.9
C24A N4A H4A 119.9
C24A N4A C23A 120.2(4)
C29A N5A C25A 116.5(4)
C30A N6A H6A 119.9
C30A N6A C31A 120.1(4)
C31A N6A H6A 119.9
O1A C1A N1A 124.0(5)
O1A C1A C2A 119.6(6)
N1A C1A C2A 116.4(5)
N2A C2A C1A 117.6(5)
N2A C2A C3A 123.7(5)
C3A C2A C1A 118.7(5)
C2A C3A H3AA 120.7
C2A C3A C4A 118.6(6)
C4A C3A H3AA 120.7
C3A C4A H4AA 120.7
C5A C4A C3A 118.6(6)
C5A C4A H4AA 120.7
C4A C5A H5A 120.5
C4A C5A C6A 119.0(6)
C6A C5A H5A 120.5
N2A C6A C5A 123.1(5)
N2A C6A C7A 118.1(5)
C5A C6A C7A 118.7(5)
O2A C7A N3A 121.9(5)
O2A C7A C6A 120.1(5)
N3A C7A C6A 118.1(5)
N3A C8A H8AA 108.6
N3A C8A H8AB 108.6
N3A C8A C9A 114.7(4)
H8AA C8A H8AB 107.6
C9A C8A H8AA 108.6
C9A C8A H8AB 108.6
C10A C9A C8A 119.7(5)
C10A C9A C22A 120.0(5)
C22A C9A C8A 120.0(5)
C9A C10A C11A 121.9(5)
C9A C10A C15A 120.1(5)
C11A C10A C15A 117.9(5)
C10A C11A H11A 119.2
C12A C11A C10A 121.7(6)
C12A C11A H11A 119.2
C11A C12A H12A 119.6
C11A C12A C13A 120.8(6)
C13A C12A H12A 119.6
C12A C13A H13A 120
C14A C13A C12A 120.0(6)
C14A C13A H13A 120
C13A C14A H14A 119.1
C13A C14A C15A 121.8(6)
C15A C14A H14A 119.1
C14A C15A C10A 117.8(5)
C16A C15A C10A 120.2(5)
C16A C15A C14A 121.9(5)
C15A C16A C23A 119.6(5)
C17A C16A C15A 119.4(5)
C17A C16A C23A 120.8(5)
C16A C17A C18A 122.5(5)
C16A C17A C22A 120.3(5)
C18A C17A C22A 117.2(5)
C17A C18A H18A 118.9
C19A C18A C17A 122.1(6)
C19A C18A H18A 118.9
C18A C19A H19A 120.1
C18A C19A C20A 119.9(6)
C20A C19A H19A 120.1
C19A C20A H20A 119.9
C21A C20A C19A 120.3(6)
C21A C20A H20A 119.9
C20A C21A H21A 119
C20A C21A C22A 122.0(6)
C22A C21A H21A 119
C9A C22A C17A 119.9(5)
C9A C22A C21A 121.6(5)
C21A C22A C17A 118.4(5)
N4A C23A C16A 114.1(4)
N4A C23A H23C 108.7
N4A C23A H23D 108.7
C16A C23A H23C 108.7
C16A C23A H23D 108.7
H23C C23A H23D 107.6
O3A C24A N4A 123.3(5)
O3A C24A C25A 119.3(5)
N4A C24A C25A 117.3(4)
N5A C25A C24A 117.5(5)
N5A C25A C26A 123.7(5)
C26A C25A C24A 118.7(5)
C25A C26A H26A 120.4
C25A C26A C27A 119.3(5)
C27A C26A H26A 120.4
C26A C27A H27A 120.9
C28A C27A C26A 118.2(5)
C28A C27A H27A 120.9
C27A C28A H28A 120.6
C27A C28A C29A 118.8(5)
C29A C28A H28A 120.6
N5A C29A C28A 123.5(5)
N5A C29A C30A 117.4(5)
C28A C29A C30A 119.1(4)
O4A C30A N6A 122.9(5)
O4A C30A C29A 119.7(5)
N6A C30A C29A 117.4(4)
N6A C31A H31C 108.5
N6A C31A H31D 108.5
N6A C31A C32A 115.1(4)
H31C C31A H31D 107.5
C32A C31A H31C 108.5
C32A C31A H31D 108.5
C33A C32A C31A 120.0(5)
C45A C32A C31A 119.8(5)
C45A C32A C33A 120.0(5)
C32A C33A C34A 123.2(6)
C32A C33A C38A 120.4(5)
C34A C33A C38A 116.4(5)
C33A C34A H34A 118.8
C35A C34A C33A 122.3(7)
C35A C34A H34A 118.8
C34A C35A H35A 119.7
C34A C35A C36A 120.7(7)
C36A C35A H35A 119.7
C35A C36A H36A 119.9
C37A C36A C35A 120.1(7)
C37A C36A H36A 119.9
C36A C37A H37A 118.9
C36A C37A C38A 122.2(7)
C38A C37A H37A 118.9
C37A C38A C33A 118.3(6)
C39A C38A C33A 119.1(5)
C39A C38A C37A 122.6(6)
C38A C39A C40A 120.8(5)
C38A C39A C46A 120.7(5)
C40A C39A C46A 118.4(6)
C39A C40A C41A 121.9(6)
C39A C40A C45A 119.5(5)
C41A C40A C45A 118.5(5)
C40A C41A H41A 119.6
C42A C41A C40A 120.9(6)
C42A C41A H41A 119.6
C41A C42A H42A 119.8
C41A C42A C43A 120.4(6)
C43A C42A H42A 119.8
C42A C43A H43A 119.8
C44A C43A C42A 120.3(6)
C44A C43A H43A 119.8
C43A C44A H44A 118.9
C43A C44A C45A 122.3(6)
C45A C44A H44A 118.9
C32A C45A C40A 120.0(5)
C32A C45A C44A 122.4(5)
C44A C45A C40A 117.5(6)
N1A C46A C39A 114.6(4)
N1A C46A H46C 108.6
N1A C46A H46D 108.6
C39A C46A H46C 108.6
C39A C46A H46D 108.6
H46C C46A H46D 107.6
O1B N1B C1B 119.7(5)
O1B N1B C12B 119.9(4)
C12B N1B C1B 120.4(5)
O2B N2B C6B 119.8(4)
O2B N2B C7B 119.7(4)
C7B N2B C6B 120.5(4)
N1B C1B C2B 120.6(5)
N1B C1B C6B 119.6(5)
C6B C1B C2B 119.7(5)
C1B C2B H2B 120.1
C3B C2B C1B 119.7(5)
C3B C2B H2B 120.1
C2B C3B H3B 119.6
C2B C3B C4B 120.7(5)
C4B C3B H3B 119.6
C3B C4B H4B 119.7
C5B C4B C3B 120.6(5)
C5B C4B H4B 119.7
C4B C5B H5B 120.1
C4B C5B C6B 119.7(5)
C6B C5B H5B 120.1
N2B C6B C1B 119.9(4)
N2B C6B C5B 120.7(5)
C1B C6B C5B 119.4(5)
N2B C7B C8B 120.3(5)
N2B C7B C12B 119.5(5)
C8B C7B C12B 120.1(5)
C7B C8B H8B 120.4
C9B C8B C7B 119.3(6)
C9B C8B H8B 120.4
C8B C9B H9B 119.4
C8B C9B C10B 121.1(6)
C10B C9B H9B 119.4
C9B C10B H10B 119.8
C11B C10B C9B 120.4(6)
C11B C10B H10B 119.8
C10B C11B H11B 119.7
C10B C11B C12B 120.6(6)
C12B C11B H11B 119.7
N1B C12B C7B 120.1(5)
N1B C12B C11B 121.5(5)
C7B C12B C11B 118.4(5)
Cl1Z C1Z Cl2Z 111.6(5)
Cl1Z C1Z H1Z 108.1
Cl2Z C1Z H1Z 108.1
C2Z C1Z Cl1Z 108.5(6)
C2Z C1Z Cl2Z 112.4(5)
C2Z C1Z H1Z 108.1
Cl3Z C2Z Cl4Z 109.8(4)
Cl3Z C2Z H2Z 108.3
Cl4Z C2Z H2Z 108.3
C1Z C2Z Cl3Z 108.6(5)
C1Z C2Z Cl4Z 113.5(6)
C1Z C2Z H2Z 108.3
Cl20 C27 Cl3 127.3(15)
Cl20 C27 H27 103.5
Cl3 C27 H27 103.5
C31 C27 Cl20 101(3)
C31 C27 Cl3 115(4)
C31 C27 H27 103.5
Cl5Z C52 Cl2 106.5(8)
Cl5Z C52 H52 109.2
Cl2 C52 H52 109.2
C32 C52 Cl5Z 106.4(13)
C32 C52 Cl2 116.2(13)
C32 C52 H52 109.2
Cl1 C32 H32 99.8
Cl4 C32 Cl1 121.1(12)
Cl4 C32 H32 99.8
C52 C32 Cl1 124.6(16)
C52 C32 Cl4 105.6(14)
C52 C32 H32 99.8
Cl0A C31 H31 110.3
Cl2A C31 Cl0A 102(3)
Cl2A C31 H31 110.3
C27 C31 Cl0A 116(3)
C27 C31 Cl2A 108(4)
C27 C31 H31 110.3
Cl33 C1 H1 112.6
Cl34 C1 Cl33 104.8(8)
Cl34 C1 H1 112.6
C2 C1 Cl33 102.7(11)
C2 C1 Cl34 110.8(12)
C2 C1 H1 112.6
Cl31 C2 Cl32 106.9(9)
Cl31 C2 H2 112.9
Cl32 C2 H2 112.9
C1 C2 Cl31 110.1(12)
C1 C2 Cl32 100.3(12)
C1 C2 H2 112.9
Cl31 C3 Cl32 105.3(9)
Cl31 C3 H3 113
Cl32 C3 H3 113
C5 C3 Cl31 105.8(13)
C5 C3 Cl32 106.2(13)
C5 C3 H3 113
Cl33 C5 Cl34 107.2(11)
Cl33 C5 H5 112.4
Cl34 C5 H5 112.4
C3 C5 Cl33 106.1(14)
C3 C5 Cl34 105.9(14)
C3 C5 H5 112.4

loop_
_geom_bond_atom_site_label_1
_geom_bond_atom_site_label_2
_geom_bond_distance
Cl10 C5Z 1.780(7)
Cl11 C6Z 1.770(7)
Cl12 C6Z 1.780(8)
Cl9Z C5Z 1.783(7)
C5Z H5Z 1
C5Z C6Z 1.511(11)
C6Z H6Z 1
Cl15 C7Z 1.699(13)
Cl16 C8Z 1.968(11)
C7Z H7ZA 1
C7Z H7Z 1
C7Z C8Z 1.492(15)
C7Z Cl13 1.641(7)
C7Z Cl1A 1.800(12)
C8Z H8Z 1
C8Z Cl17 1.748(7)
C8Z Cl18 1.678(6)
C8Z Cl3A 1.898(12)
Cl19 C9Z 1.757(12)
Cl20 C9Z 1.787(11)
Cl20 C27 1.626(7)
Cl21 C10Z 1.789(12)
Cl22 C10Z 1.759(10)
C9Z H9Z 1
C9Z C10Z 1.502(16)
C10Z H10Z 1
Cl23 C11Z 1.776(6)
Cl24 C11Z 1.773(7)
Cl25 C12Z 1.766(6)
Cl26 C12Z 1.773(7)
C11Z H11Z 1
C11Z C12Z 1.512(9)
C12Z H12Z 1
Cl27 C13Z 1.802(14)
Cl28 C13Z 1.786(11)
Cl29 C14Z 1.766(10)
Cl30 C14Z 1.862(12)
C13Z H13Z 1
C13Z C14Z 1.422(15)
C14Z H14Z 1
Cl31 C2 1.770(17)
Cl31 C3 1.816(18)
Cl32 C2 1.832(17)
Cl32 C3 1.824(17)
Cl33 C1 1.870(16)
Cl33 C5 1.76(2)
Cl34 C1 1.776(15)
Cl34 C5 1.83(2)
O1 N5CA 1.297(6)
O2 N4 1.301(6)
N4 C1D 1.378(7)
N4 C12D 1.381(8)
N5CA C6D 1.374(7)
N5CA C7D 1.375(7)
C1D C2D 1.410(8)
C1D C6D 1.408(8)
C2D H2D 0.95
C2D C3D 1.355(9)
C3D H3D 0.95
C3D C4D 1.409(9)
C4D H4D 0.95
C4D C5D 1.363(9)
C5D H5D 0.95
C5D C6D 1.414(8)
C7D C8D 1.406(8)
C7D C12D 1.415(8)
C8D H8D 0.95
C8D C9D 1.376(9)
C9D H9D 0.95
C9D C10D 1.407(9)
C10D H10D 0.95
C10D C11D 1.373(9)
C11D H11D 0.95
C11D C12D 1.405(8)
Cl5Z C3Z 1.782(14)
Cl5Z C52 1.748(10)
Cl6Z C3Z 1.865(14)
Cl7Z C4Z 1.749(8)
Cl8Z C4Z 1.791(8)
C3Z H3Z 1
C3Z C4Z 1.534(9)
C4Z H4Z 1
O1C C1C 1.236(7)
O2C C7C 1.240(7)
O3C C24C 1.226(7)
O4C C30C 1.229(7)
N1C H1C 0.88
N1C C1C 1.324(7)
N1C C46C 1.469(7)
N2C C2C 1.344(7)
N2C C6C 1.345(7)
N3C H3C 0.88
N3C C7C 1.324(8)
N3C C8C 1.464(7)
N4C H4C 0.88
N4C C23C 1.464(7)
N4C C24C 1.336(8)
N5C C25C 1.338(7)
N5C C29C 1.336(7)
N6C H6C 0.88
N6C C30C 1.334(7)
N6C C31C 1.467(7)
C1C C2C 1.515(7)
C2C C3C 1.370(8)
C3C H3CA 0.95
C3C C4C 1.388(9)
C4C H4CA 0.95
C4C C5C 1.387(9)
C5C H5C 0.95
C5C C6C 1.382(8)
C6C C7C 1.505(8)
C8C H8CA 0.99
C8C H8CB 0.99
C8C C9C 1.505(8)
C9C C10C 1.399(8)
C9C C22C 1.405(9)
C10C C11C 1.451(9)
C10C C15C 1.436(8)
C11C H11C 0.95
C11C C12C 1.349(10)
C12C H12C 0.95
C12C C13C 1.409(10)
C13C H13C 0.95
C13C C14C 1.355(9)
C14C H14C 0.95
C14C C15C 1.430(8)
C15C C16C 1.418(8)
C16C C17C 1.392(8)
C16C C23C 1.524(8)
C17C C18C 1.442(9)
C17C C22C 1.447(9)
C18C H18C 0.95
C18C C19C 1.339(10)
C19C H19C 0.95
C19C C20C 1.407(13)
C20C H20C 0.95
C20C C21C 1.367(12)
C21C H21C 0.95
C21C C22C 1.431(9)
C23C H23A 0.99
C23C H23B 0.99
C24C C25C 1.524(7)
C25C C26C 1.382(8)
C26C H26C 0.95
C26C C27C 1.391(9)
C27C H27C 0.95
C27C C28C 1.393(9)
C28C H28C 0.95
C28C C29C 1.368(8)
C29C C30C 1.504(8)
C31C H31A 0.99
C31C H31B 0.99
C31C C32C 1.511(8)
C32C C33C 1.400(9)
C32C C45C 1.405(9)
C33C C34C 1.441(9)
C33C C38C 1.439(9)
C34C H34C 0.95
C34C C35C 1.365(13)
C35C H35C 0.95
C35C C36C 1.402(14)
C36C H36C 0.95
C36C C37C 1.348(12)
C37C H37C 0.95
C37C C38C 1.430(9)
C38C C39C 1.406(9)
C39C C40C 1.412(8)
C39C C46C 1.513(8)
C40C C41C 1.428(8)
C40C C45C 1.444(7)
C41C H41C 0.95
C41C C42C 1.358(9)
C42C H42C 0.95
C42C C43C 1.419(10)
C43C H43C 0.95
C43C C44C 1.345(10)
C44C H44C 0.95
C44C C45C 1.432(9)
C46C H46A 0.99
C46C H46B 0.99
O1A C1A 1.241(7)
O2A C7A 1.238(7)
O3A C24A 1.241(6)
O4A C30A 1.240(6)
N1A H1A 0.88
N1A C1A 1.323(8)
N1A C46A 1.468(7)
N2A C2A 1.340(7)
N2A C6A 1.345(7)
N3A H3A 0.88
N3A C7A 1.336(7)
N3A C8A 1.463(7)
N4A H4A 0.88
N4A C23A 1.467(6)
N4A C24A 1.329(7)
N5A C25A 1.347(7)
N5A C29A 1.345(6)
N6A H6A 0.88
N6A C30A 1.326(7)
N6A C31A 1.472(7)
C1A C2A 1.510(8)
C2A C3A 1.382(9)
C3A H3AA 0.95
C3A C4A 1.386(10)
C4A H4AA 0.95
C4A C5A 1.383(10)
C5A H5A 0.95
C5A C6A 1.387(9)
C6A C7A 1.495(8)
C8A H8AA 0.99
C8A H8AB 0.99
C8A C9A 1.500(8)
C9A C10A 1.402(8)
C9A C22A 1.411(8)
C10A C11A 1.433(8)
C10A C15A 1.445(7)
C11A H11A 0.95
C11A C12A 1.339(10)
C12A H12A 0.95
C12A C13A 1.420(10)
C13A H13A 0.95
C13A C14A 1.354(10)
C14A H14A 0.95
C14A C15A 1.427(8)
C15A C16A 1.414(8)
C16A C17A 1.410(7)
C16A C23A 1.505(7)
C17A C18A 1.429(8)
C17A C22A 1.447(8)
C18A H18A 0.95
C18A C19A 1.354(10)
C19A H19A 0.95
C19A C20A 1.427(11)
C20A H20A 0.95
C20A C21A 1.340(11)
C21A H21A 0.95
C21A C22A 1.422(8)
C23A H23C 0.99
C23A H23D 0.99
C24A C25A 1.519(7)
C25A C26A 1.368(8)
C26A H26A 0.95
C26A C27A 1.388(8)
C27A H27A 0.95
C27A C28A 1.383(8)
C28A H28A 0.95
C28A C29A 1.387(8)
C29A C30A 1.508(7)
C31A H31C 0.99
C31A H31D 0.99
C31A C32A 1.502(8)
C32A C33A 1.406(8)
C32A C45A 1.403(8)
C33A C34A 1.442(9)
C33A C38A 1.451(8)
C34A H34A 0.95
C34A C35A 1.342(11)
C35A H35A 0.95
C35A C36A 1.409(12)
C36A H36A 0.95
C36A C37A 1.342(12)
C37A H37A 0.95
C37A C38A 1.426(9)
C38A C39A 1.407(9)
C39A C40A 1.407(8)
C39A C46A 1.516(8)
C40A C41A 1.427(9)
C40A C45A 1.450(8)
C41A H41A 0.95
C41A C42A 1.365(10)
C42A H42A 0.95
C42A C43A 1.413(11)
C43A H43A 0.95
C43A C44A 1.350(10)
C44A H44A 0.95
C44A C45A 1.419(8)
C46A H46C 0.99
C46A H46D 0.99
O1B N1B 1.307(6)
O2B N2B 1.311(6)
N1B C1B 1.376(7)
N1B C12B 1.359(8)
N2B C6B 1.371(7)
N2B C7B 1.367(7)
C1B C2B 1.415(8)
C1B C6B 1.411(7)
C2B H2B 0.95
C2B C3B 1.357(8)
C3B H3B 0.95
C3B C4B 1.419(8)
C4B H4B 0.95
C4B C5B 1.364(8)
C5B H5B 0.95
C5B C6B 1.415(7)
C7B C8B 1.415(8)
C7B C12B 1.419(8)
C8B H8B 0.95
C8B C9B 1.365(9)
C9B H9B 0.95
C9B C10B 1.414(10)
C10B H10B 0.95
C10B C11B 1.354(9)
C11B H11B 0.95
C11B C12B 1.423(8)
Cl1Z C1Z 1.768(8)
Cl2Z C1Z 1.774(8)
Cl3Z C2Z 1.777(8)
Cl4Z C2Z 1.779(8)
C1Z H1Z 1
C1Z C2Z 1.500(11)
C2Z H2Z 1
Cl1 C32 1.752(10)
Cl2 C52 1.759(10)
Cl0A C31 1.86(5)
Cl4 C32 1.749(10)
Cl2A C31 1.70(5)
Cl3 C27 1.629(7)
C27 H27 1
C27 C31 1.56(9)
C52 H52 1
C52 C32 1.516(10)
C32 H32 1
C31 H31 1
C1 H1 1
C1 C2 1.51(2)
C2 H2 1
C3 H3 1
C3 C5 1.52(3)
C5 H5 1

loop_
_geom_torsion_atom_site_label_1
_geom_torsion_atom_site_label_2
_geom_torsion_atom_site_label_3
_geom_torsion_atom_site_label_4
_geom_torsion
Cl10 C5Z C6Z Cl11 61.7(6)
Cl10 C5Z C6Z Cl12 -61.4(6)
Cl9Z C5Z C6Z Cl11 -176.8(3)
Cl9Z C5Z C6Z Cl12 60.1(6)
Cl15 C7Z C8Z Cl16 -168.3(5)
Cl15 C7Z C8Z Cl17 78.4(9)
Cl15 C7Z C8Z Cl18 46.9(9)
Cl15 C7Z C8Z Cl3A -170.7(6)
Cl13 C7Z C8Z Cl18 -67.5(14)
Cl13 C7Z C8Z Cl3A 75.0(11)
Cl19 C9Z C10Z Cl21 -63.5(8)
Cl19 C9Z C10Z Cl22 57.6(10)
Cl20 C9Z C10Z Cl21 171.0(5)
Cl20 C9Z C10Z Cl22 -67.9(9)
Cl20 C27 C31 Cl0A 168(3)
Cl20 C27 C31 Cl2A -79(4)
Cl23 C11Z C12Z Cl25 -55.7(6)
Cl23 C11Z C12Z Cl26 67.7(5)
Cl24 C11Z C12Z Cl25 65.5(5)
Cl24 C11Z C12Z Cl26 -171.0(3)
Cl27 C13Z C14Z Cl29 -66.3(9)
Cl27 C13Z C14Z Cl30 173.4(5)
Cl28 C13Z C14Z Cl29 56.0(12)
Cl28 C13Z C14Z Cl30 -64.4(9)
Cl31 C3 C5 Cl33 -69.5(14)
Cl31 C3 C5 Cl34 176.8(9)
Cl32 C3 C5 Cl33 178.9(9)
Cl32 C3 C5 Cl34 65.2(14)
Cl33 C1 C2 Cl31 66.9(13)
Cl33 C1 C2 Cl32 179.3(7)
Cl34 C1 C2 Cl31 178.4(8)
Cl34 C1 C2 Cl32 -69.2(12)
O1 N5CA C6D C1D 179.5(4)
O1 N5CA C6D C5D -1.9(7)
O1 N5CA C7D C8D 1.0(7)
O1 N5CA C7D C12D -178.1(4)
O2 N4 C1D C2D -2.9(7)
O2 N4 C1D C6D 177.4(4)
O2 N4 C12D C7D -176.0(4)
O2 N4 C12D C11D 3.6(7)
N4 C1D C2D C3D 179.1(5)
N4 C1D C6D N5CA 0.9(7)
N4 C1D C6D C5D -177.8(5)
N5CA C7D C8D C9D -177.7(5)
N5CA C7D C12D N4 -3.6(7)
N5CA C7D C12D C11D 176.8(5)
C1D N4 C12D C7D 3.5(7)
C1D N4 C12D C11D -176.8(4)
C1D C2D C3D C4D -1.6(9)
C2D C1D C6D N5CA -178.9(5)
C2D C1D C6D C5D 2.5(7)
C2D C3D C4D C5D 2.9(9)
C3D C4D C5D C6D -1.5(9)
C4D C5D C6D N5CA -179.8(5)
C4D C5D C6D C1D -1.2(8)
C6D N5CA C7D C8D -178.5(5)
C6D N5CA C7D C12D 2.4(7)
C6D C1D C2D C3D -1.1(8)
C7D N5CA C6D C1D -1.0(7)
C7D N5CA C6D C5D 177.7(5)
C7D C8D C9D C10D 0.6(8)
C8D C7D C12D N4 177.2(4)
C8D C7D C12D C11D -2.4(7)
C8D C9D C10D C11D -1.9(8)
C9D C10D C11D C12D 1.0(8)
C10D C11D C12D N4 -178.5(5)
C10D C11D C12D C7D 1.2(7)
C12D N4 C1D C2D 177.6(5)
C12D N4 C1D C6D -2.2(7)
C12D C7D C8D C9D 1.5(7)
Cl5Z C3Z C4Z Cl7Z -167.8(7)
Cl5Z C3Z C4Z Cl8Z 70.9(9)
Cl5Z C52 C32 Cl1 -50(3)
Cl5Z C52 C32 Cl4 162(2)
Cl6Z C3Z C4Z Cl7Z 67.4(11)
Cl6Z C3Z C4Z Cl8Z -53.9(11)
O1C C1C C2C N2C 171.3(6)
O1C C1C C2C C3C -6.4(9)
O3C C24C C25C N5C 159.3(6)
O3C C24C C25C C26C -18.6(9)
N1C C1C C2C N2C -6.2(8)
N1C C1C C2C C3C 176.1(6)
N2C C2C C3C C4C -1.6(11)
N2C C6C C7C O2C -174.8(6)
N2C C6C C7C N3C 6.3(9)
N3C C8C C9C C10C 90.8(7)
N3C C8C C9C C22C -94.2(7)
N4C C24C C25C N5C -19.7(8)
N4C C24C C25C C26C 162.4(6)
N5C C25C C26C C27C -0.8(10)
N5C C29C C30C O4C -160.9(6)
N5C C29C C30C N6C 19.8(8)
N6C C31C C32C C33C -90.0(7)
N6C C31C C32C C45C 94.9(7)
C1C N1C C46C C39C -144.0(6)
C1C C2C C3C C4C 176.0(6)
C2C N2C C6C C5C 0.2(9)
C2C N2C C6C C7C 178.6(5)
C2C C3C C4C C5C 1.4(11)
C3C C4C C5C C6C -0.5(11)
C4C C5C C6C N2C -0.3(11)
C4C C5C C6C C7C -178.7(6)
C5C C6C C7C O2C 3.7(10)
C5C C6C C7C N3C -175.1(6)
C6C N2C C2C C1C -176.8(5)
C6C N2C C2C C3C 0.8(9)
C7C N3C C8C C9C 156.3(6)
C8C N3C C7C O2C 3.5(10)
C8C N3C C7C C6C -177.7(6)
C8C C9C C10C C11C -6.1(7)
C8C C9C C10C C15C 173.8(4)
C8C C9C C22C C17C -170.8(5)
C8C C9C C22C C21C 7.7(8)
C9C C10C C11C C12C -178.5(5)
C9C C10C C15C C14C 176.6(5)
C9C C10C C15C C16C -3.0(7)
C10C C9C C22C C17C 4.3(7)
C10C C9C C22C C21C -177.3(5)
C10C C11C C12C C13C 2.2(9)
C10C C15C C16C C17C 4.2(7)
C10C C15C C16C C23C -171.7(4)
C11C C10C C15C C14C -3.5(7)
C11C C10C C15C C16C 176.9(5)
C11C C12C C13C C14C -4.0(9)
C12C C13C C14C C15C 1.9(9)
C13C C14C C15C C10C 1.9(8)
C13C C14C C15C C16C -178.6(5)
C14C C15C C16C C17C -175.4(5)
C14C C15C C16C C23C 8.7(7)
C15C C10C C11C C12C 1.6(8)
C15C C16C C17C C18C 178.8(5)
C15C C16C C17C C22C -1.2(7)
C15C C16C C23C N4C -109.4(6)
C16C C17C C18C C19C -178.9(5)
C16C C17C C22C C9C -3.1(7)
C16C C17C C22C C21C 178.3(5)
C17C C16C C23C N4C 74.7(6)
C17C C18C C19C C20C 0.5(9)
C18C C17C C22C C9C 176.9(5)
C18C C17C C22C C21C -1.6(7)
C18C C19C C20C C21C -1.3(10)
C19C C20C C21C C22C 0.6(9)
C20C C21C C22C C9C -177.7(5)
C20C C21C C22C C17C 0.8(8)
C22C C9C C10C C11C 178.8(5)
C22C C9C C10C C15C -1.3(7)
C22C C17C C18C C19C 1.0(8)
C23C N4C C24C O3C 1.7(10)
C23C N4C C24C C25C -179.4(5)
C23C C16C C17C C18C -5.3(7)
C23C C16C C17C C22C 174.7(4)
C24C N4C C23C C16C -134.8(6)
C24C C25C C26C C27C 177.0(6)
C25C N5C C29C C28C -1.7(9)
C25C N5C C29C C30C 177.0(5)
C25C C26C C27C C28C -0.6(10)
C26C C27C C28C C29C 0.9(10)
C27C C28C C29C N5C 0.4(10)
C27C C28C C29C C30C -178.3(6)
C28C C29C C30C O4C 17.9(9)
C28C C29C C30C N6C -161.5(6)
C29C N5C C25C C24C -175.8(5)
C29C N5C C25C C26C 2.0(9)
C30C N6C C31C C32C 149.7(6)
C31C N6C C30C O4C -2.3(9)
C31C N6C C30C C29C 177.1(5)
C31C C32C C33C C34C 7.8(8)
C31C C32C C33C C38C -171.4(5)
C31C C32C C45C C40C 172.3(4)
C31C C32C C45C C44C -7.3(7)
C32C C33C C34C C35C -176.6(6)
C32C C33C C38C C37C 175.5(5)
C32C C33C C38C C39C -2.3(7)
C33C C32C C45C C40C -2.8(7)
C33C C32C C45C C44C 177.6(5)
C33C C34C C35C C36C -0.1(10)
C33C C38C C39C C40C -0.1(7)
C33C C38C C39C C46C 175.5(4)
C34C C33C C38C C37C -3.7(7)
C34C C33C C38C C39C 178.5(5)
C34C C35C C36C C37C -1.2(11)
C35C C36C C37C C38C 0.0(10)
C36C C37C C38C C33C 2.5(8)
C36C C37C C38C C39C -179.7(6)
C37C C38C C39C C40C -177.8(5)
C37C C38C C39C C46C -2.2(7)
C38C C33C C34C C35C 2.6(8)
C38C C39C C40C C41C 178.5(5)
C38C C39C C40C C45C 1.0(7)
C38C C39C C46C N1C 71.2(7)
C39C C40C C41C C42C -178.0(5)
C39C C40C C45C C32C 0.5(7)
C39C C40C C45C C44C -179.9(5)
C40C C39C C46C N1C -113.2(6)
C40C C41C C42C C43C -1.2(9)
C41C C40C C45C C32C -177.2(5)
C41C C40C C45C C44C 2.3(7)
C41C C42C C43C C44C 0.6(9)
C42C C43C C44C C45C 1.5(9)
C43C C44C C45C C32C 176.6(5)
C43C C44C C45C C40C -3.0(8)
C45C C32C C33C C34C -177.1(5)
C45C C32C C33C C38C 3.7(7)
C45C C40C C41C C42C -0.4(8)
C46C N1C C1C O1C 0.8(10)
C46C N1C C1C C2C 178.1(5)
C46C C39C C40C C41C 3.0(7)
C46C C39C C40C C45C -174.6(4)
O1A C1A C2A N2A -165.3(5)
O1A C1A C2A C3A 14.0(9)
O3A C24A C25A N5A -172.0(5)
O3A C24A C25A C26A 4.8(8)
N1A C1A C2A N2A 16.2(8)
N1A C1A C2A C3A -164.4(6)
N2A C2A C3A C4A -0.5(11)
N2A C6A C7A O2A 175.4(6)
N2A C6A C7A N3A -3.7(8)
N3A C8A C9A C10A 79.3(6)
N3A C8A C9A C22A -106.4(6)
N4A C24A C25A N5A 6.9(7)
N4A C24A C25A C26A -176.2(5)
N5A C25A C26A C27A -0.6(9)
N5A C29A C30A O4A 173.6(5)
N5A C29A C30A N6A -6.9(8)
N6A C31A C32A C33A -107.1(6)
N6A C31A C32A C45A 77.7(7)
C1A N1A C46A C39A 139.5(6)
C1A C2A C3A C4A -179.8(7)
C2A N2A C6A C5A 0.5(9)
C2A N2A C6A C7A -175.5(5)
C2A C3A C4A C5A -0.2(13)
C3A C4A C5A C6A 0.9(13)
C4A C5A C6A N2A -1.1(11)
C4A C5A C6A C7A 174.9(7)
C5A C6A C7A O2A -0.8(9)
C5A C6A C7A N3A -179.9(6)
C6A N2A C2A C1A 179.6(5)
C6A N2A C2A C3A 0.3(9)
C7A N3A C8A C9A -155.7(5)
C8A N3A C7A O2A -0.6(9)
C8A N3A C7A C6A 178.4(5)
C8A C9A C10A C11A -4.5(7)
C8A C9A C10A C15A 173.2(4)
C8A C9A C22A C17A -172.8(4)
C8A C9A C22A C21A 5.7(7)
C9A C10A C11A C12A 178.7(5)
C9A C10A C15A C14A -178.1(5)
C9A C10A C15A C16A -0.6(7)
C10A C9A C22A C17A 1.5(7)
C10A C9A C22A C21A -180.0(5)
C10A C11A C12A C13A -0.3(9)
C10A C15A C16A C17A 1.9(7)
C10A C15A C16A C23A -173.0(4)
C11A C10A C15A C14A -0.2(7)
C11A C10A C15A C16A 177.2(4)
C11A C12A C13A C14A -1.0(9)
C12A C13A C14A C15A 1.6(9)
C13A C14A C15A C10A -1.0(8)
C13A C14A C15A C16A -178.4(5)
C14A C15A C16A C17A 179.2(4)
C14A C15A C16A C23A 4.4(7)
C15A C10A C11A C12A 0.9(8)
C15A C16A C17A C18A -179.3(5)
C15A C16A C17A C22A -1.4(7)
C15A C16A C23A N4A -77.9(6)
C16A C17A C18A C19A 177.2(6)
C16A C17A C22A C9A -0.3(7)
C16A C17A C22A C21A -178.8(5)
C17A C16A C23A N4A 107.4(5)
C17A C18A C19A C20A 1.1(10)
C18A C17A C22A C9A 177.7(5)
C18A C17A C22A C21A -0.8(7)
C18A C19A C20A C21A 0.2(10)
C19A C20A C21A C22A -1.9(10)
C20A C21A C22A C9A -176.3(6)
C20A C21A C22A C17A 2.2(8)
C22A C9A C10A C11A -178.9(5)
C22A C9A C10A C15A -1.1(7)
C22A C17A C18A C19A -0.8(8)
C23A N4A C24A O3A 0.8(8)
C23A N4A C24A C25A -178.1(5)
C23A C16A C17A C18A -4.5(7)
C23A C16A C17A C22A 173.4(4)
C24A N4A C23A C16A 144.7(5)
C24A C25A C26A C27A -177.2(5)
C25A N5A C29A C28A -0.2(8)
C25A N5A C29A C30A -179.2(5)
C25A C26A C27A C28A 0.2(9)
C26A C27A C28A C29A 0.2(9)
C27A C28A C29A N5A -0.2(9)
C27A C28A C29A C30A 178.8(5)
C28A C29A C30A O4A -5.5(8)
C28A C29A C30A N6A 174.0(5)
C29A N5A C25A C24A 177.3(5)
C29A N5A C25A C26A 0.6(8)
C30A N6A C31A C32A -140.8(6)
C31A N6A C30A O4A -1.3(9)
C31A N6A C30A C29A 179.2(5)
C31A C32A C33A C34A 7.0(7)
C31A C32A C33A C38A -172.8(4)
C31A C32A C45A C40A 172.1(4)
C31A C32A C45A C44A -4.8(7)
C32A C33A C34A C35A -178.6(6)
C32A C33A C38A C37A 179.2(5)
C32A C33A C38A C39A 0.8(7)
C33A C32A C45A C40A -3.0(7)
C33A C32A C45A C44A -180.0(5)
C33A C34A C35A C36A -0.6(10)
C33A C38A C39A C40A -3.2(7)
C33A C38A C39A C46A 172.7(4)
C34A C33A C38A C37A -0.6(7)
C34A C33A C38A C39A -179.1(5)
C34A C35A C36A C37A -0.8(11)
C35A C36A C37A C38A 1.4(10)
C36A C37A C38A C33A -0.7(9)
C36A C37A C38A C39A 177.7(6)
C37A C38A C39A C40A 178.4(5)
C37A C38A C39A C46A -5.6(8)
C38A C33A C34A C35A 1.2(8)
C38A C39A C40A C41A -178.8(5)
C38A C39A C40A C45A 2.6(7)
C38A C39A C46A N1A 102.3(6)
C39A C40A C41A C42A -178.2(5)
C39A C40A C45A C32A 0.6(7)
C39A C40A C45A C44A 177.7(5)
C40A C39A C46A N1A -81.6(7)
C40A C41A C42A C43A 0.4(9)
C41A C40A C45A C32A -178.0(5)
C41A C40A C45A C44A -0.9(7)
C41A C42A C43A C44A -0.7(9)
C42A C43A C44A C45A 0.1(9)
C43A C44A C45A C32A 177.8(5)
C43A C44A C45A C40A 0.7(8)
C45A C32A C33A C34A -177.8(5)
C45A C32A C33A C38A 2.3(7)
C45A C40A C41A C42A 0.4(8)
C46A N1A C1A O1A -1.4(9)
C46A N1A C1A C2A 177.0(5)
C46A C39A C40A C41A 5.1(7)
C46A C39A C40A C45A -173.5(4)
O1B N1B C1B C2B -0.1(7)
O1B N1B C1B C6B -179.7(4)
O1B N1B C12B C7B -179.5(4)
O1B N1B C12B C11B 0.3(7)
O2B N2B C6B C1B 178.6(4)
O2B N2B C6B C5B -2.9(7)
O2B N2B C7B C8B 3.2(7)
O2B N2B C7B C12B -177.9(4)
N1B C1B C2B C3B 179.0(5)
N1B C1B C6B N2B -0.6(7)
N1B C1B C6B C5B -179.1(4)
N2B C7B C8B C9B 179.8(5)
N2B C7B C12B N1B -0.8(7)
N2B C7B C12B C11B 179.3(4)
C1B N1B C12B C7B -0.7(7)
C1B N1B C12B C11B 179.1(5)
C1B C2B C3B C4B 1.3(7)
C2B C1B C6B N2B 179.8(4)
C2B C1B C6B C5B 1.3(7)
C2B C3B C4B C5B -1.1(8)
C3B C4B C5B C6B 0.9(7)
C4B C5B C6B N2B -179.5(4)
C4B C5B C6B C1B -1.0(7)
C6B N2B C7B C8B -177.3(5)
C6B N2B C7B C12B 1.7(7)
C6B C1B C2B C3B -1.4(7)
C7B N2B C6B C1B -0.9(7)
C7B N2B C6B C5B 177.5(4)
C7B C8B C9B C10B 1.4(9)
C8B C7B C12B N1B 178.1(5)
C8B C7B C12B C11B -1.7(7)
C8B C9B C10B C11B -2.9(9)
C9B C10B C11B C12B 2.0(8)
C10B C11B C12B N1B -179.6(5)
C10B C11B C12B C7B 0.3(8)
C12B N1B C1B C2B -178.9(4)
C12B N1B C1B C6B 1.5(7)
C12B C7B C8B C9B 0.9(8)
Cl1Z C1Z C2Z Cl3Z -175.5(4)
Cl1Z C1Z C2Z Cl4Z 62.2(6)
Cl2Z C1Z C2Z Cl3Z 60.6(7)
Cl2Z C1Z C2Z Cl4Z -61.7(7)
Cl2 C52 C32 Cl1 -169(2)
Cl2 C52 C32 Cl4 44(3)
Cl3 C27 C31 Cl0A -51(6)
Cl3 C27 C31 Cl2A 62(5)
Cl1A C7Z C8Z Cl16 57.8(8)
Cl1A C7Z C8Z Cl17 -55.5(10)
